data_7101394
loop_
_publ_author_name
'Copping, Roy'
'Gaunt, Andrew J.'
'May, Iain'
'Sharrad, Clint A.'
'Collison, David'
'Helliwell, Madeleine'
'Fox, O. Danny'
'Jones, Chris J.'

_publ_section_title
;
 Oxoneptunium(V) as part of the framework of a polyoxometalate
;
_journal_coden_ASTM CHCOFS
_journal_issue 36
_journal_name_full
;
 Chemical Communications (Cambridge, United Kingdom)
;
_journal_page_first 3788
_journal_page_last 3790
_journal_paper_doi 10.1039/b608589j
_journal_year 2006
_chemical_formula_sum 'H278 N29 Na7 Np6 O315 Sb6 W61.06'
_chemical_formula_weight 19264.97
_space_group_IT_number 2
_symmetry_cell_setting triclinic
_symmetry_space_group_name_Hall '-P 1'
_symmetry_space_group_name_H-M 'P -1'
_atom_sites_solution_hydrogens geom
_atom_sites_solution_primary direct
_atom_sites_solution_secondary difmap
_audit_creation_method SHELXL-97
_cell_angle_alpha 69.3050(10)
_cell_angle_beta 80.4880(10)
_cell_angle_gamma 66.4160(10)
_cell_formula_units_Z 2
_cell_length_a 22.3826(13)
_cell_length_b 27.3954(16)
_cell_length_c 30.0087(17)
_cell_measurement_reflns_used 5969
_cell_measurement_temperature 100(2)
_cell_measurement_theta_max 23.26
_cell_measurement_theta_min 2.27
_cell_volume 15769.6(16)
_computing_cell_refinement 'Bruker SMART'
_computing_data_collection 'Bruker SMART'
_computing_data_reduction 'Bruker SAINT'
_computing_molecular_graphics 'Bruker SHELXTL'
_computing_publication_material 'Bruker SHELXTL'
_computing_structure_refinement 'SHELXL-97 (Sheldrick, 1997)'
_computing_structure_solution 'SHELXS-97 (Sheldrick, 1990)'
_diffrn_ambient_temperature 100(2)
_diffrn_measured_fraction_theta_full 0.996
_diffrn_measured_fraction_theta_max 0.996
_diffrn_measurement_device_type 'CCD area detector'
_diffrn_measurement_method 'phi and omega scans'
_diffrn_radiation_monochromator graphite
_diffrn_radiation_source 'fine-focus sealed tube'
_diffrn_radiation_type MoK\a
_diffrn_radiation_wavelength 0.71073
_diffrn_reflns_av_R_equivalents 0.1173
_diffrn_reflns_av_sigmaI/netI 0.2345
_diffrn_reflns_limit_h_max 24
_diffrn_reflns_limit_h_min -24
_diffrn_reflns_limit_k_max 30
_diffrn_reflns_limit_k_min -30
_diffrn_reflns_limit_l_max 33
_diffrn_reflns_limit_l_min -33
_diffrn_reflns_number 97487
_diffrn_reflns_theta_full 23.26
_diffrn_reflns_theta_max 23.26
_diffrn_reflns_theta_min 1.53
_exptl_absorpt_coefficient_mu 24.735
_exptl_absorpt_correction_T_max 0.6375
_exptl_absorpt_correction_T_min 0.2763
_exptl_absorpt_correction_type multi-scan
_exptl_absorpt_process_details SADABS
_exptl_crystal_colour yellow
_exptl_crystal_density_diffrn 4.055
_exptl_crystal_density_method 'not measured'
_exptl_crystal_description plate
_exptl_crystal_F_000 16912
_exptl_crystal_size_max 0.07
_exptl_crystal_size_mid 0.04
_exptl_crystal_size_min 0.02
_refine_diff_density_max 4.497
_refine_diff_density_min -5.876
_refine_diff_density_rms 0.459
_refine_ls_extinction_method none
_refine_ls_goodness_of_fit_ref 0.925
_refine_ls_hydrogen_treatment constr
_refine_ls_matrix_type fullcycle
_refine_ls_number_parameters 1822
_refine_ls_number_reflns 45111
_refine_ls_number_restraints 6
_refine_ls_restrained_S_all 0.925
_refine_ls_R_factor_all 0.1582
_refine_ls_R_factor_gt 0.0739
_refine_ls_shift/su_max 0.001
_refine_ls_shift/su_mean 0.000
_refine_ls_structure_factor_coef Fsqd
_refine_ls_weighting_details 'calc w=1/[\s^2^(Fo^2^)+(0.0593P)^2^+0.0000P] where P=(Fo^2^+2Fc^2^)/3'
_refine_ls_weighting_scheme calc
_refine_ls_wR_factor_gt 0.1637
_refine_ls_wR_factor_ref 0.1816
_reflns_number_gt 19213
_reflns_number_total 45111
_reflns_threshold_expression >2sigma(I)
_cod_data_source_file b608589j.txt
_cod_original_sg_symbol_H-M p-1
_cod_database_code 7101394

loop_
_symmetry_equiv_pos_as_xyz
'x, y, z'
'-x, -y, -z'

loop_
_atom_site_label
_atom_site_type_symbol
_atom_site_fract_x
_atom_site_fract_y
_atom_site_fract_z
_atom_site_U_iso_or_equiv
_atom_site_adp_type
_atom_site_occupancy
_atom_site_symmetry_multiplicity
_atom_site_calc_flag
_atom_site_refinement_flags
N1 N 0.3429(14) 0.0345(13) 0.6892(10) 0.037(9) Uiso 1 1 d .
N2 N 0.5895(17) 0.5024(16) 0.2430(13) 0.059(11) Uiso 1 1 d .
N3 N 0.0901(17) 0.4982(16) 0.5055(13) 0.061(11) Uiso 1 1 d .
N4 N 0.6016(17) 0.5019(16) 0.4933(13) 0.067(12) Uiso 1 1 d .
N5 N 0.2905(17) 0.5867(17) 0.5147(13) 0.074(13) Uiso 1 1 d .
N6 N 0.7972(18) 0.7077(17) 0.9875(13) 0.068(12) Uiso 1 1 d .
N7 N 0.1668(14) 0.6122(13) 0.0114(11) 0.035(8) Uiso 1 1 d .
N8 N 0.8087(16) 0.4127(14) 0.5242(13) 0.096(15) Uiso 1 1 d .
N9 N 0.9633(14) 0.6709(13) 0.1382(11) 0.038(9) Uiso 1 1 d .
N10 N 0.2596(18) 0.6971(17) 0.3391(14) 0.072(12) Uiso 1 1 d .
N11 N 0.5664(17) 0.6369(16) 0.8120(13) 0.061(11) Uiso 1 1 d .
N12 N 0.2665(18) 0.8088(17) 0.8348(14) 0.074(13) Uiso 1 1 d .
N13 N 0.1823(14) 0.9778(13) 0.0308(11) 0.036(9) Uiso 1 1 d .
N14 N 0.0737(19) 0.0884(17) 0.8902(14) 0.076(13) Uiso 1 1 d .
N15 N 0.6267(15) 0.6410(14) 0.1205(11) 0.045(9) Uiso 1 1 d .
N16 N 0.4170(15) 0.9996(15) 0.4962(12) 0.049(10) Uiso 1 1 d .
N17 N 0.3826(15) 0.2731(14) 0.4356(11) 0.041(9) Uiso 1 1 d .
N18 N 0.4282(17) 0.4051(16) 0.5981(13) 0.061(11) Uiso 1 1 d .
N19 N 0.5708(17) 0.4015(16) 0.7005(13) 0.060(11) Uiso 1 1 d .
N20 N 0.0148(16) 0.3586(15) 0.3799(12) 0.055(10) Uiso 1 1 d .
N21 N 0.4567(16) 0.4298(15) 0.0407(12) 0.049(10) Uiso 1 1 d .
N22 N 0.9752(18) 0.5641(17) 0.4154(14) 0.069(12) Uiso 1 1 d .
N23 N 0.3154(19) 0.6384(18) 0.5940(14) 0.079(13) Uiso 1 1 d .
N24 N 0.843(2) 0.3028(15) 0.5724(16) 0.102(16) Uiso 1 1 d .
N25 N 0.736(2) 0.4895(19) 0.5661(17) 0.115(18) Uiso 1 1 d .
N26 N 0.049(2) 0.5036(19) 0.1311(15) 0.089(15) Uiso 1 1 d .
N27 N 0.085(2) 0.542(2) 0.2805(17) 0.111(17) Uiso 1 1 d .
N28 N 0.737(2) 0.7176(19) 0.8983(16) 0.092(15) Uiso 1 1 d .
N29 N 0.409(2) 0.6124(18) 0.8326(15) 0.085(14) Uiso 1 1 d .
Na1 Na 0.7961(7) 0.8692(7) 0.0755(5) 0.041(5) Uani 1 1 d .
Na2 Na 0.9749(7) 0.7542(7) 0.2560(6) 0.049(5) Uani 1 1 d .
Na3 Na 0.8555(8) 0.9688(7) 0.2172(6) 0.057(5) Uani 1 1 d .
O1 O 0.7314(12) 0.7583(11) 0.3528(9) 0.044(7) Uiso 1 1 d .
O2 O 0.8622(10) 0.7965(9) 0.2711(7) 0.020(6) Uiso 1 1 d .
O3 O 0.6279(12) 0.8062(10) 0.4040(9) 0.059(9) Uiso 1 1 d D
O4 O 0.5456(16) 0.9210(12) 0.4758(12) 0.100(13) Uiso 1 1 d D
O5 O 0.6135(11) 0.7513(10) 0.3486(8) 0.032(7) Uiso 1 1 d .
O6 O 0.4805(14) 0.7817(13) 0.2575(11) 0.069(10) Uiso 1 1 d .
O7 O 0.7906(11) 0.8436(10) 0.3487(8) 0.033(7) Uiso 1 1 d .
O8 O 0.8698(10) 0.7316(9) 0.3760(7) 0.018(6) Uiso 1 1 d .
O9 O 0.8513(11) 0.6784(10) 0.3121(8) 0.029(6) Uiso 1 1 d .
O10 O 0.7591(11) 0.7693(10) 0.2420(8) 0.035(7) Uiso 1 1 d .
O11 O 0.4841(11) 0.8855(11) 0.4114(9) 0.039(7) Uiso 1 1 d .
O12 O 0.5226(13) 0.8107(12) 0.5053(10) 0.057(9) Uiso 1 1 d .
O13 O 0.6605(11) 0.8169(10) 0.5084(8) 0.032(7) Uiso 1 1 d .
O14 O 0.6802(10) 0.8884(10) 0.4186(8) 0.023(6) Uiso 1 1 d .
O15 O 0.6270(12) 0.7588(11) 0.2392(9) 0.042(7) Uiso 1 1 d .
O16 O 0.6041(11) 0.6624(10) 0.3035(8) 0.033(7) Uiso 1 1 d .
O17 O 0.4878(13) 0.7162(12) 0.3655(9) 0.050(8) Uiso 1 1 d .
O18 O 0.4670(13) 0.8317(12) 0.3364(10) 0.056(8) Uiso 1 1 d .
O19 O 0.7189(12) 0.8736(11) 0.2658(9) 0.041(7) Uiso 1 1 d .
O20 O 0.572(2) 0.935(3) 0.364(2) 0.23(3) Uiso 1 1 d .
O21 O 0.5476(15) 0.8646(15) 0.2573(12) 0.081(11) Uiso 1 1 d .
O22 O 0.7282(11) 0.7080(11) 0.4484(8) 0.036(7) Uiso 1 1 d .
O23 O 0.7097(12) 0.6625(12) 0.3876(9) 0.047(8) Uiso 1 1 d .
O24 O 0.6067(12) 0.7051(11) 0.4438(9) 0.043(7) Uiso 1 1 d .
O25 O 0.7838(10) 0.5955(10) 0.4632(8) 0.026(6) Uiso 1 1 d .
O26 O 0.6674(12) 0.5881(11) 0.4630(9) 0.045(8) Uiso 1 1 d .
O27 O 0.6829(11) 0.6362(10) 0.5228(8) 0.035(7) Uiso 1 1 d .
O28 O 0.8141(11) 0.7196(10) 0.1358(8) 0.031(6) Uiso 1 1 d .
O29 O 0.6990(11) 0.7111(10) 0.1359(8) 0.029(6) Uiso 1 1 d .
O30 O 0.8114(9) 0.8574(9) 0.4331(7) 0.012(5) Uiso 1 1 d .
O31 O 0.6251(10) 0.6763(10) 0.2100(8) 0.025(6) Uiso 1 1 d .
O32 O 0.8245(11) 0.5752(10) 0.3801(8) 0.032(7) Uiso 1 1 d .
O33 O 0.6628(13) 0.9946(12) 0.4208(10) 0.053(8) Uiso 1 1 d .
O34 O 0.8950(11) 0.7400(10) 0.4595(8) 0.032(7) Uiso 1 1 d .
O35 O 0.7541(11) 0.6003(10) 0.1724(8) 0.034(7) Uiso 1 1 d .
O36 O 0.9121(10) 0.8124(9) 0.3660(7) 0.018(6) Uiso 1 1 d .
O37 O 0.8653(11) 0.6075(11) 0.1771(9) 0.038(7) Uiso 1 1 d .
O38 O 0.4020(12) 0.7292(12) 0.4456(9) 0.047(8) Uiso 1 1 d .
O39 O 0.7846(12) 0.5021(12) 0.4534(9) 0.049(8) Uiso 1 1 d .
O40 O 0.7074(11) 0.5670(11) 0.3755(9) 0.038(7) Uiso 1 1 d .
O41 O 0.7978(11) 0.7822(11) 0.5220(9) 0.038(7) Uiso 1 1 d .
O42 O 0.9176(12) 0.9385(12) 0.4552(9) 0.048(8) Uiso 1 1 d .
O43 O 0.8821(11) 0.6655(11) 0.5529(9) 0.036(7) Uiso 1 1 d .
O44 O 0.8193(11) 0.8086(10) 0.1573(8) 0.034(7) Uiso 1 1 d .
O45 O 0.4197(12) 0.7758(11) 0.5140(9) 0.040(7) Uiso 1 1 d .
O46 O 0.9961(12) 0.7131(11) 0.3418(9) 0.040(7) Uiso 1 1 d .
O47 O 0.8443(13) 0.7297(12) 0.6084(10) 0.055(8) Uiso 1 1 d .
O48 O 0.9341(11) 0.5768(11) 0.3300(9) 0.038(7) Uiso 1 1 d .
O49 O 0.8184(12) 0.5029(11) 0.3435(9) 0.041(7) Uiso 1 1 d .
O50 O 0.5400(11) 0.6831(11) 0.5359(8) 0.035(7) Uiso 1 1 d .
O51 O 0.8684(10) 0.6946(9) 0.2166(7) 0.021(6) Uiso 1 1 d .
O52 O 0.8435(10) 0.5997(10) 0.2795(8) 0.025(6) Uiso 1 1 d .
O53 O 0.7477(12) 0.4849(11) 0.2902(9) 0.046(8) Uiso 1 1 d .
O54 O 0.9535(10) 0.5911(10) 0.2393(8) 0.028(6) Uiso 1 1 d .
O55 O 0.7182(12) 0.5919(11) 0.2746(9) 0.044(7) Uiso 1 1 d .
O56 O 0.8591(13) 0.8641(12) 0.5149(10) 0.051(8) Uiso 1 1 d .
O57 O 0.9447(12) 0.8269(11) 0.4575(9) 0.041(7) Uiso 1 1 d .
O58 O 0.7206(11) 0.4584(11) 0.3870(9) 0.036(7) Uiso 1 1 d .
O59 O 0.9333(12) 0.7557(11) 0.5412(9) 0.043(7) Uiso 1 1 d .
O60 O 0.3010(12) 0.9401(11) 0.4232(9) 0.044(7) Uiso 1 1 d .
O61 O 0.8383(12) 0.5210(11) 0.2336(9) 0.040(7) Uiso 1 1 d .
O62 O 0.7482(10) 0.6892(10) 0.2108(8) 0.025(6) Uiso 1 1 d .
O63 O 0.9291(12) 0.5008(11) 0.2957(9) 0.044(8) Uiso 1 1 d .
O64 O 0.7026(11) 0.7905(10) 0.1619(8) 0.030(6) Uiso 1 1 d .
O65 O 0.7935(11) 0.9517(10) 0.4427(8) 0.028(6) Uiso 1 1 d .
O66 O 0.7193(11) 0.7603(10) 0.5943(8) 0.031(6) Uiso 1 1 d .
O67 O 0.8574(12) 0.9114(11) 0.2981(9) 0.041(7) Uiso 1 1 d .
O68 O 1.0589(12) 0.7393(11) 0.5058(9) 0.046(8) Uiso 1 1 d .
O69 O 0.5249(11) 0.6422(11) 0.4734(9) 0.038(7) Uiso 1 1 d .
O70 O 0.8861(11) 0.9080(10) 0.3861(8) 0.031(6) Uiso 1 1 d .
O71 O 0.9783(12) 0.6619(11) 0.2720(9) 0.044(7) Uiso 1 1 d .
O72 O 0.7605(11) 0.9407(10) 0.3641(8) 0.034(7) Uiso 1 1 d .
O73 O 0.3833(11) 0.8426(10) 0.4185(8) 0.034(7) Uiso 1 1 d .
O74 O 0.4586(13) 0.8680(13) 0.5684(10) 0.060(9) Uiso 1 1 d .
O75 O 0.8516(11) 0.6528(10) 0.4792(8) 0.029(6) Uiso 1 1 d .
O76 O 0.7607(13) 0.4928(12) 0.1948(10) 0.053(8) Uiso 1 1 d .
O77 O 0.7962(12) 0.6471(11) 0.6359(9) 0.044(8) Uiso 1 1 d .
O78 O 0.9669(12) 0.6539(11) 0.4357(9) 0.045(8) Uiso 1 1 d .
O79 O 0.6562(11) 0.5690(11) 0.2293(9) 0.037(7) Uiso 1 1 d .
O80 O 0.3679(12) 0.7983(11) 0.3454(9) 0.045(8) Uiso 1 1 d .
O81 O 0.6086(15) 0.5661(14) 0.5497(11) 0.077(10) Uiso 1 1 d .
O82 O 0.3844(14) 0.9324(13) 0.3497(11) 0.064(9) Uiso 1 1 d .
O83 O 0.7659(12) 0.8405(12) 0.5806(9) 0.047(8) Uiso 1 1 d .
O84 O 0.8065(12) 0.6510(11) 0.0884(9) 0.038(7) Uiso 1 1 d .
O85 O 0.9669(12) 0.5064(12) 0.1994(9) 0.048(8) Uiso 1 1 d .
O86 O 0.3019(13) 0.7527(13) 0.5167(10) 0.060(9) Uiso 1 1 d .
O87 O 0.9934(12) 0.6695(11) 0.5147(9) 0.042(7) Uiso 1 1 d .
O88 O 1.0093(12) 0.7368(11) 0.4269(9) 0.044(7) Uiso 1 1 d .
O89 O 0.4032(13) 0.8912(12) 0.4835(10) 0.055(8) Uiso 1 1 d .
O90 O 0.6412(13) 0.5489(12) 0.3227(9) 0.050(8) Uiso 1 1 d .
O91 O 0.5804(14) 0.7940(13) 0.1504(10) 0.062(9) Uiso 1 1 d .
O92 O 0.9274(14) 0.4732(13) 0.3928(10) 0.062(9) Uiso 1 1 d .
O93 O 0.9673(12) 0.5740(11) 0.5198(9) 0.046(8) Uiso 1 1 d .
O94 O 0.4368(13) 0.6425(13) 0.4174(10) 0.060(9) Uiso 1 1 d .
O95 O 0.6344(16) 0.8711(15) 0.5751(12) 0.083(11) Uiso 1 1 d .
O96 O 0.5315(13) 0.6333(12) 0.2611(10) 0.053(8) Uiso 1 1 d .
O97 O 0.7126(12) 0.8958(11) 0.4954(9) 0.042(7) Uiso 1 1 d .
O98 O 0.3952(13) 0.9885(12) 0.4061(10) 0.054(8) Uiso 1 1 d .
O99 O 0.4348(13) 0.6622(13) 0.5410(10) 0.058(9) Uiso 1 1 d .
O100 O 0.3565(12) 0.8358(11) 0.5638(9) 0.044(7) Uiso 1 1 d .
O101 O 0.2806(13) 0.8605(12) 0.4915(10) 0.055(8) Uiso 1 1 d .
O102 O 0.3938(16) 0.7017(15) 0.3215(12) 0.085(11) Uiso 1 1 d .
O103 O 0.2651(13) 0.8196(12) 0.4285(10) 0.052(8) Uiso 1 1 d .
O104 O 0.2845(14) 0.8924(14) 0.3628(11) 0.069(10) Uiso 1 1 d .
O105 O 0.8875(14) 0.8179(13) 0.6137(11) 0.065(9) Uiso 1 1 d .
O106 O 0.4638(15) 0.5669(14) 0.5104(11) 0.074(10) Uiso 1 1 d .
O107 O 0.3138(15) 0.7263(14) 0.4024(12) 0.078(11) Uiso 1 1 d .
O108 O 0.4785(14) 0.7553(13) 0.5834(10) 0.064(9) Uiso 1 1 d .
O109 O 0.1848(15) 0.9290(14) 0.4243(11) 0.073(10) Uiso 1 1 d .
O110 O 0.3448(15) 0.6589(14) 0.4945(12) 0.078(11) Uiso 1 1 d .
O111 O 0.2440(18) 0.8091(17) 0.5874(14) 0.110(14) Uiso 1 1 d .
O112 O 0.7567(11) 0.6920(10) 0.5404(8) 0.031(6) Uiso 1 1 d .
O113 O 0.8105(14) 0.5762(13) 0.5573(10) 0.064(9) Uiso 1 1 d .
O114 O 0.3762(18) 0.7267(17) 0.5906(14) 0.105(13) Uiso 1 1 d .
O115 O 0.3649(18) 0.8981(16) 0.2729(13) 0.102(13) Uiso 1 1 d .
O116 O 0.2149(19) 0.7320(18) 0.4756(14) 0.115(14) Uiso 1 1 d .
O117 O 0.4894(15) 0.6458(14) 0.6266(11) 0.075(10) Uiso 1 1 d .
Sb1 Sb 0.74856(12) 0.64967(11) 0.28283(10) 0.0309(7) Uani 1 1 d .
Sb2 Sb 0.45424(13) 0.77329(13) 0.44682(11) 0.0440(8) Uani 1 1 d .
Sb3 Sb 0.80053(12) 0.78162(12) 0.45772(9) 0.0310(7) Uani 1 1 d .
W1 W 0.66468(9) 0.72947(9) 0.40462(7) 0.0539(6) Uani 1 1 d .
W2 W 0.74388(8) 0.57234(8) 0.42873(6) 0.0403(5) Uani 1 1 d .
W3 W 0.6076(3) 0.6335(3) 0.5016(2) 0.0886(19) Uani 0.45 1 d P
W4 W 0.76680(10) 0.63581(10) 0.50975(7) 0.0584(6) Uani 1 1 d .
W5 W 0.64747(8) 0.74483(8) 0.18518(6) 0.0369(5) Uani 1 1 d .
W6 W 0.61332(8) 0.62307(8) 0.26739(6) 0.0387(5) Uani 1 1 d .
W7 W 0.72606(9) 0.51638(8) 0.34148(6) 0.0418(5) Uani 1 1 d .
W8 W 0.88328(8) 0.52956(7) 0.34779(6) 0.0389(5) Uani 1 1 d .
W9 W 0.90984(7) 0.64344(7) 0.27604(6) 0.0335(5) Uani 1 1 d .
W10 W 0.78955(8) 0.75587(7) 0.18919(6) 0.0322(5) Uani 1 1 d .
W11 W 0.83694(8) 0.88047(7) 0.35315(6) 0.0344(5) Uani 1 1 d .
W12 W 0.94437(7) 0.73131(7) 0.39011(6) 0.0340(5) Uani 1 1 d .
W13 W 0.92805(8) 0.64563(8) 0.49907(6) 0.0390(5) Uani 1 1 d .
W14 W 0.79956(8) 0.70124(8) 0.58368(6) 0.0404(5) Uani 1 1 d .
W15 W 0.69792(8) 0.83506(8) 0.54580(6) 0.0431(5) Uani 1 1 d .
W16 W 0.72004(8) 0.92898(8) 0.42772(6) 0.0385(5) Uani 1 1 d .
W17 W 0.39960(8) 0.92170(8) 0.41465(8) 0.0499(6) Uani 1 1 d .
W18 W 0.44708(10) 0.83184(9) 0.53676(7) 0.0569(6) Uani 1 1 d .
W19 W 0.46464(10) 0.69686(9) 0.57239(7) 0.0566(6) Uani 1 1 d .
W20 W 0.44430(9) 0.63720(9) 0.48591(9) 0.0595(6) Uani 1 1 d .
W21 W 0.40508(9) 0.71849(9) 0.37344(9) 0.0611(7) Uani 1 1 d .
W22 W 0.38027(9) 0.86844(9) 0.33648(8) 0.0577(6) Uani 1 1 d .
W23 W 0.90765(8) 0.54795(7) 0.23083(6) 0.0390(5) Uani 1 1 d .
W24 W 0.78514(8) 0.66163(8) 0.14313(6) 0.0354(5) Uani 1 1 d .
W25 W 0.74895(8) 0.53797(8) 0.22466(6) 0.0389(5) Uani 1 1 d .
W26 W 0.29336(9) 0.73589(10) 0.46260(10) 0.0733(8) Uani 1 1 d .
W27 W 0.26850(9) 0.88724(10) 0.42516(10) 0.0712(8) Uani 1 1 d .
W28 W 0.31447(10) 0.79638(10) 0.54931(9) 0.0739(8) Uani 1 1 d .
W29 W 0.87661(8) 0.89736(8) 0.44859(7) 0.0418(5) Uani 1 1 d .
W30 W 0.85492(9) 0.80249(9) 0.56899(6) 0.0448(5) Uani 1 1 d .
W31 W 0.98508(8) 0.74591(8) 0.48667(7) 0.0429(5) Uani 1 1 d .
Na4 Na 0.8356(9) 0.6502(9) 0.3980(6) 0.073(7) Uani 1 1 d .
Na5 Na 0.7093(8) 0.8545(8) 0.0095(6) 0.061(5) Uani 1 1 d .
Na6 Na 1.4063(12) 0.6865(11) 0.0210(7) 0.101(9) Uani 1 1 d .
Na7 Na 0.6439(11) 0.8893(11) 0.1911(10) 0.116(9) Uani 1 1 d .
Np1 Np 0.79751(7) 0.77833(7) 0.31000(6) 0.0307(4) Uani 1 1 d .
Np2 Np 0.58674(17) 0.86123(17) 0.44325(13) 0.1515(14) Uani 1 1 d D
Np3 Np 0.54763(9) 0.76622(9) 0.30167(8) 0.0619(6) Uani 1 1 d .
Np4 Np 1.17652(9) 0.91260(8) -0.09340(7) 0.0522(6) Uani 1 1 d .
Np5 Np 1.09777(11) 0.74776(11) 0.06622(9) 0.0883(8) Uani 1 1 d .
Np6 Np 1.33282(11) 0.78257(9) 0.07664(8) 0.0697(7) Uani 1 1 d .
O201 O 1.2118(12) 0.8371(11) -0.0475(9) 0.042(7) Uiso 1 1 d .
O202 O 1.1442(13) 0.9850(13) -0.1341(10) 0.060(9) Uiso 1 1 d .
O203 O 1.1751(12) 0.7616(12) 0.0275(9) 0.048(8) Uiso 1 1 d .
O204 O 1.0159(17) 0.7483(16) 0.1043(13) 0.097(12) Uiso 1 1 d .
O205 O 1.2909(11) 0.7723(10) 0.0313(8) 0.031(6) Uiso 1 1 d .
O206 O 1.3752(13) 0.7929(13) 0.1208(10) 0.059(9) Uiso 1 1 d .
O207 O 1.0699(12) 0.9096(11) -0.0764(9) 0.042(7) Uiso 1 1 d .
O208 O 1.1495(13) 0.8784(12) -0.1452(9) 0.050(8) Uiso 1 1 d .
O209 O 1.2749(12) 0.8934(12) -0.1428(9) 0.050(8) Uiso 1 1 d .
O210 O 1.2537(11) 0.9384(10) -0.0694(8) 0.031(6) Uiso 1 1 d .
O211 O 1.1526(12) 0.7184(12) 0.1379(9) 0.048(8) Uiso 1 1 d .
O212 O 1.1507(11) 0.6427(11) 0.0978(9) 0.037(7) Uiso 1 1 d .
O213 O 1.0602(12) 0.7175(11) 0.0100(9) 0.045(8) Uiso 1 1 d .
O214 O 1.0257(12) 0.8249(11) 0.0066(9) 0.046(8) Uiso 1 1 d .
O215 O 1.3348(14) 0.8697(13) 0.0219(10) 0.062(9) Uiso 1 1 d .
O216 O 1.4303(12) 0.7665(11) 0.0250(9) 0.042(7) Uiso 1 1 d .
O217 O 1.3927(12) 0.6793(11) 0.1027(9) 0.044(8) Uiso 1 1 d .
O218 O 1.2798(12) 0.7407(11) 0.1416(9) 0.044(7) Uiso 1 1 d .
O219 O 1.1260(14) 0.9514(13) -0.0229(11) 0.070(10) Uiso 1 1 d .
O220 O 1.087(2) 0.843(2) 0.0790(16) 0.140(17) Uiso 1 1 d .
O221 O 1.2239(16) 0.8560(15) 0.0856(12) 0.088(11) Uiso 1 1 d .
O222 O 1.3281(11) 0.7564(10) -0.0545(8) 0.034(7) Uiso 1 1 d .
O223 O 1.2887(11) 0.6820(10) 0.0183(8) 0.034(7) Uiso 1 1 d .
O224 O 1.2141(12) 0.7419(11) -0.0604(9) 0.046(8) Uiso 1 1 d .
O225 O 1.3953(11) 0.6479(11) -0.0412(8) 0.035(7) Uiso 1 1 d .
O226 O 1.2774(12) 0.6298(11) -0.0422(9) 0.040(7) Uiso 1 1 d .
O227 O 1.3186(12) 0.7068(11) -0.1191(9) 0.045(8) Uiso 1 1 d .
O228 O 0.865(2) 0.7587(19) -0.1381(16) 0.135(16) Uiso 1 1 d .
O229 O 1.3052(11) 0.9782(10) -0.1511(8) 0.029(6) Uiso 1 1 d .
O230 O 0.7923(16) 0.9563(15) -0.1338(12) 0.087(11) Uiso 1 1 d .
O231 O 1.1396(11) 0.6212(11) 0.1909(8) 0.036(7) Uiso 1 1 d .
O232 O 1.1102(17) 0.6179(17) -0.1062(13) 0.099(13) Uiso 1 1 d .
O233 O 1.3615(12) 0.4762(11) 0.2188(9) 0.043(7) Uiso 1 1 d .
O234 O 1.0406(14) 0.6599(13) -0.0375(11) 0.065(9) Uiso 1 1 d .
O235 O 1.1784(12) 0.6295(11) 0.2657(9) 0.044(8) Uiso 1 1 d .
O236 O 1.3071(12) 0.4608(11) 0.0757(9) 0.042(7) Uiso 1 1 d .
O237 O 1.2937(11) 0.4556(10) 0.1700(8) 0.031(6) Uiso 1 1 d .
O238 O 1.0587(13) 0.8375(12) -0.1601(10) 0.054(8) Uiso 1 1 d .
O239 O 1.2209(11) 1.0545(10) -0.1008(8) 0.029(6) Uiso 1 1 d .
O240 O 1.1805(13) 0.5117(12) 0.2059(10) 0.057(9) Uiso 1 1 d .
O241 O 1.3998(11) 0.5904(11) 0.0584(8) 0.036(7) Uiso 1 1 d .
O242 O 1.2575(11) 0.6381(10) 0.1950(8) 0.034(7) Uiso 1 1 d .
O243 O 1.3863(12) 0.7793(11) -0.1432(9) 0.041(7) Uiso 1 1 d .
O244 O 1.2865(12) 0.6461(12) 0.2712(9) 0.048(8) Uiso 1 1 d .
O245 O 1.2624(13) 0.6390(12) -0.1341(10) 0.056(8) Uiso 1 1 d .
O246 O 1.3770(11) 0.5768(10) 0.1565(8) 0.030(6) Uiso 1 1 d .
O247 O 1.4706(11) 0.4799(10) 0.1741(8) 0.033(7) Uiso 1 1 d .
O248 O 1.3728(12) 0.6589(12) 0.1976(9) 0.046(8) Uiso 1 1 d .
O249 O 1.4836(12) 0.5787(11) 0.1198(9) 0.041(7) Uiso 1 1 d .
O250 O 0.9463(12) 0.9377(12) -0.0345(9) 0.046(8) Uiso 1 1 d .
O251 O 0.9791(11) 0.8718(11) -0.0841(9) 0.037(7) Uiso 1 1 d .
O252 O 1.2611(10) 0.5597(9) 0.1535(7) 0.021(6) Uiso 1 1 d .
O253 O 1.4559(12) 0.7220(12) -0.0645(9) 0.047(8) Uiso 1 1 d .
O254 O 0.8997(11) 0.8698(11) 0.0439(9) 0.039(7) Uiso 1 1 d .
O255 O 1.4636(11) 0.5568(10) 0.2138(8) 0.031(6) Uiso 1 1 d .
O256 O 1.1903(11) 0.7289(11) 0.2160(9) 0.038(7) Uiso 1 1 d .
O257 O 1.1427(14) 0.8533(13) -0.2248(10) 0.064(9) Uiso 1 1 d .
O258 O 0.8991(12) 0.9759(11) -0.1207(9) 0.043(7) Uiso 1 1 d .
O259 O 1.4079(11) 0.8744(10) -0.1495(8) 0.031(7) Uiso 1 1 d .
O260 O 0.9757(12) 1.0243(11) -0.1049(9) 0.042(7) Uiso 1 1 d .
O261 O 1.2470(11) 0.5370(11) 0.2574(8) 0.035(7) Uiso 1 1 d .
O262 O 0.8607(11) 0.9012(11) -0.0515(9) 0.037(7) Uiso 1 1 d .
O263 O 1.0710(14) 0.7187(13) 0.2183(10) 0.064(9) Uiso 1 1 d .
O264 O 1.2664(12) 0.5574(11) 0.3356(9) 0.045(8) Uiso 1 1 d .
O265 O 1.2011(12) 0.5295(12) 0.1106(9) 0.046(8) Uiso 1 1 d .
O266 O 0.9389(12) 0.7935(11) -0.0075(9) 0.041(7) Uiso 1 1 d .
O267 O 1.3811(13) 0.4965(12) 0.1152(10) 0.058(9) Uiso 1 1 d .
O268 O 1.3551(12) 0.5479(12) 0.2616(9) 0.049(8) Uiso 1 1 d .
O269 O 1.3561(11) 1.0290(11) -0.1081(8) 0.035(7) Uiso 1 1 d .
O270 O 1.4885(12) 0.8120(11) -0.0684(9) 0.044(8) Uiso 1 1 d .
O271 O 1.3945(12) 0.5347(11) -0.0079(9) 0.040(7) Uiso 1 1 d .
O272 O 1.0163(11) 0.7612(11) -0.0870(9) 0.039(7) Uiso 1 1 d .
O273 O 1.0753(12) 0.5805(11) 0.1504(9) 0.042(7) Uiso 1 1 d .
O274 O 1.4298(12) 0.9643(11) -0.0297(9) 0.042(7) Uiso 1 1 d .
O275 O 1.0220(12) 0.9511(12) -0.1597(9) 0.048(8) Uiso 1 1 d .
O276 O 1.2896(11) 0.5719(10) 0.0565(8) 0.034(7) Uiso 1 1 d .
O277 O 1.5193(13) 0.9119(12) -0.0847(10) 0.052(8) Uiso 1 1 d .
O278 O 1.0139(14) 0.9284(13) -0.2327(11) 0.067(9) Uiso 1 1 d .
O279 O 1.3846(11) 0.9172(11) -0.0698(9) 0.038(7) Uiso 1 1 d .
O280 O 1.4607(14) 0.7747(13) -0.2271(11) 0.066(9) Uiso 1 1 d .
O281 O 1.3041(11) 0.9858(11) -0.0236(9) 0.038(7) Uiso 1 1 d .
O282 O 0.9151(13) 0.9128(13) -0.1749(10) 0.059(9) Uiso 1 1 d .
O283 O 1.4626(14) 0.8523(13) 0.0129(10) 0.063(9) Uiso 1 1 d .
O284 O 1.4530(13) 0.6644(13) -0.1302(10) 0.059(9) Uiso 1 1 d .
O285 O 1.5069(14) 0.4911(13) 0.0812(10) 0.062(9) Uiso 1 1 d .
O286 O 1.4784(12) 1.0280(11) -0.1082(9) 0.045(8) Uiso 1 1 d .
O287 O 1.1507(12) 0.6810(12) -0.0779(9) 0.047(8) Uiso 1 1 d .
O288 O 1.4681(12) 0.4500(11) 0.2734(9) 0.040(7) Uiso 1 1 d .
O289 O 0.8807(13) 0.8442(12) -0.1103(10) 0.053(8) Uiso 1 1 d .
O290 O 1.1866(12) 0.7580(11) -0.1528(9) 0.044(8) Uiso 1 1 d .
O291 O 1.2713(13) 0.4199(12) 0.2677(10) 0.054(8) Uiso 1 1 d .
O292 O 1.2932(14) 0.7561(14) 0.2239(11) 0.072(10) Uiso 1 1 d .
O293 O 1.1806(16) 0.7490(15) -0.2398(12) 0.084(11) Uiso 1 1 d .
O294 O 1.5965(15) 0.7686(14) -0.0986(11) 0.072(10) Uiso 1 1 d .
O295 O 1.5884(15) 0.6669(14) -0.0878(11) 0.077(10) Uiso 1 1 d .
O296 O 1.5083(13) 0.7693(13) -0.1464(10) 0.059(9) Uiso 1 1 d .
O297 O 1.4474(15) 0.9684(14) -0.1568(12) 0.077(10) Uiso 1 1 d .
O298 O 1.3591(15) 0.8737(14) -0.2122(12) 0.079(11) Uiso 1 1 d .
O299 O 1.4999(14) 0.6460(13) 0.1607(10) 0.062(9) Uiso 1 1 d .
O300 O 0.9572(15) 0.6805(14) 0.0385(11) 0.072(10) Uiso 1 1 d .
O301 O 1.5387(14) 0.8692(13) -0.1542(10) 0.062(9) Uiso 1 1 d .
O302 O 1.2529(15) 0.9777(14) -0.2319(11) 0.073(10) Uiso 1 1 d .
O303 O 0.9870(15) 0.7052(14) -0.1261(11) 0.072(10) Uiso 1 1 d .
O304 O 1.0938(14) 0.7249(13) -0.1631(10) 0.062(9) Uiso 1 1 d .
O305 O 1.1111(14) 0.9681(13) -0.2363(11) 0.067(9) Uiso 1 1 d .
O306 O 1.4854(15) 0.8586(14) -0.2172(11) 0.077(10) Uiso 1 1 d .
O307 O 1.3880(13) 0.9591(12) -0.2198(10) 0.054(8) Uiso 1 1 d .
O308 O 1.0475(15) 0.8174(14) -0.2364(11) 0.076(10) Uiso 1 1 d .
O309 O 0.9530(13) 0.8070(13) -0.1781(10) 0.060(9) Uiso 1 1 d .
O310 O 1.5522(15) 0.7163(14) -0.0122(11) 0.073(10) Uiso 1 1 d .
O311 O 1.6503(14) 0.8446(13) -0.1040(10) 0.065(9) Uiso 1 1 d .
O312 O 1.5784(14) 0.8056(13) -0.0274(11) 0.067(9) Uiso 1 1 d .
O313 O 0.9159(15) 0.7346(14) -0.0498(11) 0.074(10) Uiso 1 1 d .
O314 O 1.5391(15) 0.7491(14) 0.0700(11) 0.076(10) Uiso 1 1 d .
O315 O 1.5164(18) 0.9562(17) -0.2386(13) 0.104(13) Uiso 1 1 d .
O316 O 1.3736(17) 0.9301(16) 0.0574(13) 0.099(13) Uiso 1 1 d .
O317 O 0.9286(19) 0.8956(18) -0.2677(15) 0.018(11) Uiso 0.50 1 d P
O500 O 0.6785(15) 0.7788(14) 0.0364(11) 0.077(10) Uiso 1 1 d .
O501 O 0.8185(11) 0.7936(10) 0.0463(8) 0.033(7) Uiso 1 1 d .
O502 O 0.6806(11) 0.8767(10) 0.0834(8) 0.033(7) Uiso 1 1 d .
O503 O 0.7473(12) 0.9275(11) -0.0049(9) 0.044(7) Uiso 1 1 d .
O505 O 0.7551(16) 0.8346(15) -0.0569(13) 0.092(12) Uiso 1 1 d .
O506 O 0.8273(15) 0.9046(14) 0.1998(12) 0.080(11) Uiso 1 1 d .
O507 O 0.9767(16) 0.9298(15) 0.2072(12) 0.089(12) Uiso 1 1 d .
O508 O 1.5258(18) 0.6249(17) 0.0328(14) 0.104(13) Uiso 1 1 d .
O509 O 1.0012(18) 0.8275(17) 0.2713(14) 0.108(14) Uiso 1 1 d .
O510 O 0.9513(18) 0.7991(17) 0.1673(14) 0.113(14) Uiso 1 1 d .
Sb4 Sb 1.06300(14) 0.81056(12) -0.09089(10) 0.0396(8) Uani 1 1 d .
Sb5 Sb 1.38889(13) 0.84885(12) -0.07833(10) 0.0410(9) Uani 1 1 d .
Sb6 Sb 1.28702(12) 0.62637(11) 0.13206(9) 0.0297(7) Uani 1 1 d .
W32 W 1.25082(12) 0.75390(10) -0.01553(8) 0.0700(7) Uani 1 1 d .
W33 W 1.39153(10) 0.70423(9) -0.09586(7) 0.0575(6) Uani 1 1 d .
W34 W 1.34070(11) 0.60478(10) 0.00335(8) 0.0701(7) Uani 1 1 d .
W35 W 1.2430(2) 0.68631(18) -0.09972(13) 0.0757(12) Uani 0.61 1 d P
W36 W 1.37659(10) 0.91635(9) 0.00680(8) 0.0597(7) Uani 1 1 d .
W37 W 1.50589(10) 0.77946(8) 0.01179(8) 0.0654(7) Uani 1 1 d .
W38 W 1.53676(9) 0.72890(9) -0.07986(9) 0.0648(7) Uani 1 1 d .
W39 W 1.43774(9) 0.81290(9) -0.18807(7) 0.0596(7) Uani 1 1 d .
W40 W 1.31518(8) 0.93392(8) -0.18843(6) 0.0476(6) Uani 1 1 d .
W41 W 1.28799(8) 0.99049(8) -0.08996(7) 0.0406(5) Uani 1 1 d .
W42 W 0.98941(9) 0.95476(8) -0.09700(7) 0.0439(5) Uani 1 1 d .
W43 W 1.09157(10) 0.91105(9) -0.19643(7) 0.0537(6) Uani 1 1 d .
W44 W 1.13230(11) 0.78136(9) -0.20062(7) 0.0617(7) Uani 1 1 d .
W45 W 1.07813(11) 0.67998(10) -0.10198(7) 0.0611(6) Uani 1 1 d .
W46 W 0.98950(10) 0.71780(9) -0.01017(7) 0.0536(6) Uani 1 1 d .
W47 W 0.94299(8) 0.86185(8) -0.00871(6) 0.0417(5) Uani 1 1 d .
W48 W 1.14899(8) 0.68611(8) 0.19924(6) 0.0440(5) Uani 1 1 d .
W49 W 1.15359(8) 0.58372(8) 0.14569(6) 0.0367(5) Uani 1 1 d .
W50 W 1.29448(8) 0.50545(7) 0.10527(6) 0.0328(5) Uani 1 1 d .
W51 W 1.44487(8) 0.52975(8) 0.10813(6) 0.0351(5) Uani 1 1 d .
W52 W 1.43749(8) 0.62639(8) 0.15509(6) 0.0399(5) Uani 1 1 d .
W53 W 1.28291(9) 0.70749(8) 0.20408(7) 0.0475(5) Uani 1 1 d .
W54 W 1.26627(8) 0.58731(8) 0.27570(6) 0.0403(5) Uani 1 1 d .
W55 W 1.42217(8) 0.50439(8) 0.22568(6) 0.0350(5) Uani 1 1 d .
W56 W 1.27018(8) 0.48232(7) 0.22254(6) 0.0367(5) Uani 1 1 d .
W57 W 0.92233(12) 0.76934(10) -0.11817(8) 0.0723(8) Uani 1 1 d .
W58 W 0.87480(10) 0.91545(9) -0.11635(7) 0.0595(7) Uani 1 1 d .
W59 W 0.97647(12) 0.87196(11) -0.21701(7) 0.0742(8) Uani 1 1 d .
W60 W 1.47037(9) 0.92509(10) -0.19710(8) 0.0744(8) Uani 1 1 d .
W61 W 1.44541(9) 0.97752(8) -0.09439(9) 0.0687(8) Uani 1 1 d .
W62 W 1.57454(9) 0.83916(9) -0.09138(10) 0.0792(9) Uani 1 1 d .

loop_
_atom_site_aniso_label
_atom_site_aniso_U_11
_atom_site_aniso_U_22
_atom_site_aniso_U_33
_atom_site_aniso_U_23
_atom_site_aniso_U_13
_atom_site_aniso_U_12
Na1 0.035(9) 0.059(12) 0.022(8) 0.003(8) -0.006(7) -0.022(9)
Na2 0.035(9) 0.045(12) 0.051(11) 0.005(9) -0.004(8) -0.017(8)
Na3 0.057(11) 0.045(12) 0.059(12) 0.000(10) -0.009(9) -0.020(10)
Sb1 0.0261(15) 0.0237(17) 0.0414(17) -0.0095(14) -0.0014(13) -0.0083(13)
Sb2 0.0323(17) 0.047(2) 0.062(2) -0.0283(18) 0.0134(15) -0.0202(15)
Sb3 0.0261(15) 0.0359(19) 0.0311(16) -0.0110(14) 0.0015(12) -0.0121(13)
W1 0.0382(11) 0.0760(17) 0.0454(12) -0.0102(12) 0.0017(9) -0.0279(11)
W2 0.0367(11) 0.0375(12) 0.0441(11) -0.0080(10) 0.0007(9) -0.0161(9)
W3 0.087(4) 0.105(5) 0.080(4) -0.022(4) 0.008(3) -0.052(4)
W4 0.0573(13) 0.0651(16) 0.0532(13) -0.0154(12) 0.0020(11) -0.0274(12)
W5 0.0277(10) 0.0356(12) 0.0469(12) -0.0129(10) -0.0069(8) -0.0094(9)
W6 0.0345(10) 0.0455(13) 0.0457(11) -0.0201(10) 0.0062(9) -0.0222(9)
W7 0.0531(12) 0.0361(12) 0.0404(11) -0.0088(10) 0.0040(9) -0.0257(10)
W8 0.0322(10) 0.0254(11) 0.0430(11) -0.0018(9) 0.0013(9) -0.0033(8)
W9 0.0223(9) 0.0306(11) 0.0395(11) -0.0049(9) -0.0007(8) -0.0071(8)
W10 0.0299(10) 0.0233(11) 0.0385(11) -0.0026(9) -0.0059(8) -0.0093(8)
W11 0.0295(10) 0.0300(11) 0.0414(11) -0.0062(9) 0.0008(8) -0.0139(8)
W12 0.0235(9) 0.0344(12) 0.0376(10) -0.0056(9) -0.0009(8) -0.0092(8)
W13 0.0303(10) 0.0366(12) 0.0400(11) -0.0017(9) -0.0038(8) -0.0103(9)
W14 0.0409(11) 0.0466(13) 0.0338(11) -0.0083(10) -0.0021(9) -0.0197(10)
W15 0.0365(11) 0.0514(14) 0.0406(11) -0.0177(10) 0.0040(9) -0.0149(10)
W16 0.0340(10) 0.0309(12) 0.0504(12) -0.0125(10) 0.0008(9) -0.0129(9)
W17 0.0320(11) 0.0446(14) 0.0791(15) -0.0311(12) 0.0070(10) -0.0135(10)
W18 0.0693(14) 0.0596(16) 0.0574(14) -0.0306(12) 0.0301(11) -0.0413(12)
W19 0.0666(14) 0.0539(15) 0.0587(14) -0.0250(12) 0.0319(11) -0.0386(12)
W20 0.0414(12) 0.0512(15) 0.1018(18) -0.0386(13) 0.0149(12) -0.0269(11)
W21 0.0330(11) 0.0567(15) 0.1097(19) -0.0480(14) -0.0019(12) -0.0138(10)
W22 0.0316(11) 0.0538(15) 0.0888(17) -0.0337(13) -0.0091(11) -0.0046(10)
W23 0.0311(10) 0.0278(12) 0.0477(12) -0.0093(9) 0.0064(9) -0.0056(9)
W24 0.0356(10) 0.0323(12) 0.0377(11) -0.0091(9) 0.0027(8) -0.0149(9)
W25 0.0451(11) 0.0304(12) 0.0425(11) -0.0123(9) 0.0046(9) -0.0171(9)
W26 0.0359(12) 0.0652(17) 0.138(2) -0.0525(16) 0.0196(13) -0.0283(12)
W27 0.0278(11) 0.0599(16) 0.136(2) -0.0526(16) 0.0155(12) -0.0142(11)
W28 0.0630(15) 0.0681(17) 0.1051(19) -0.0492(15) 0.0548(14) -0.0417(13)
W29 0.0390(11) 0.0429(13) 0.0502(12) -0.0169(10) -0.0004(9) -0.0205(10)
W30 0.0445(11) 0.0547(14) 0.0409(11) -0.0181(10) -0.0040(9) -0.0204(10)
W31 0.0288(10) 0.0487(13) 0.0484(12) -0.0087(10) -0.0073(9) -0.0152(9)
Na4 0.104(16) 0.108(18) 0.033(10) -0.018(11) 0.025(10) -0.079(14)
Na5 0.044(11) 0.074(15) 0.076(14) -0.034(11) -0.011(10) -0.020(10)
Na6 0.15(2) 0.16(2) 0.054(13) -0.035(15) 0.020(13) -0.12(2)
Na7 0.098(18) 0.10(2) 0.14(2) -0.060(18) -0.011(16) -0.012(16)
Np1 0.0254(9) 0.0273(11) 0.0355(10) -0.0060(8) -0.0021(7) -0.0089(8)
Np2 0.149(3) 0.164(4) 0.142(3) -0.020(3) -0.003(2) -0.084(3)
Np3 0.0459(12) 0.0657(16) 0.0744(15) -0.0277(13) -0.0023(11) -0.0159(11)
Np4 0.0459(11) 0.0481(14) 0.0562(13) -0.0016(11) -0.0072(10) -0.0220(10)
Np5 0.0766(17) 0.088(2) 0.0860(18) -0.0123(15) -0.0089(14) -0.0272(15)
Np6 0.0820(16) 0.0620(16) 0.0652(15) -0.0022(12) -0.0182(12) -0.0361(13)
Sb4 0.0548(19) 0.0314(19) 0.0326(17) 0.0006(15) -0.0095(14) -0.0220(16)
Sb5 0.0343(16) 0.0274(19) 0.0475(19) 0.0125(15) -0.0149(14) -0.0134(14)
Sb6 0.0320(15) 0.0245(17) 0.0243(15) -0.0006(13) 0.0002(12) -0.0087(13)
W32 0.0984(18) 0.0558(16) 0.0527(14) -0.0107(12) -0.0104(13) -0.0280(14)
W33 0.0660(14) 0.0588(16) 0.0412(12) -0.0024(11) -0.0004(10) -0.0287(12)
W34 0.0783(16) 0.0648(17) 0.0574(15) -0.0122(13) 0.0004(12) -0.0240(13)
W35 0.101(3) 0.079(3) 0.049(2) -0.004(2) -0.010(2) -0.046(3)
W36 0.0718(14) 0.0359(13) 0.0698(15) 0.0093(11) -0.0430(12) -0.0253(11)
W37 0.0605(14) 0.0297(13) 0.0958(17) 0.0144(12) -0.0499(13) -0.0179(11)
W38 0.0418(12) 0.0359(14) 0.1001(18) -0.0002(13) -0.0197(12) -0.0097(10)
W39 0.0491(12) 0.0515(15) 0.0498(13) 0.0013(11) 0.0179(10) -0.0128(11)
W40 0.0366(11) 0.0440(13) 0.0391(11) 0.0084(10) -0.0007(9) -0.0108(10)
W41 0.0318(10) 0.0283(12) 0.0537(12) 0.0049(10) -0.0125(9) -0.0143(9)
W42 0.0424(11) 0.0358(13) 0.0498(12) 0.0021(10) -0.0141(9) -0.0194(9)
W43 0.0714(14) 0.0518(15) 0.0363(11) 0.0054(11) -0.0123(10) -0.0339(12)
W44 0.1022(18) 0.0543(15) 0.0321(12) -0.0038(11) -0.0120(12) -0.0375(14)
W45 0.0948(17) 0.0543(16) 0.0493(13) -0.0138(12) -0.0033(12) -0.0445(14)
W46 0.0689(14) 0.0434(14) 0.0496(13) -0.0017(11) -0.0062(11) -0.0315(11)
W47 0.0316(10) 0.0395(13) 0.0484(12) 0.0004(10) -0.0109(9) -0.0163(9)
W48 0.0377(11) 0.0435(13) 0.0390(11) -0.0157(10) 0.0010(9) -0.0019(9)
W49 0.0284(10) 0.0368(12) 0.0366(11) -0.0046(9) 0.0021(8) -0.0110(9)
W50 0.0334(10) 0.0253(11) 0.0358(10) -0.0085(9) 0.0031(8) -0.0095(8)
W51 0.0283(10) 0.0438(13) 0.0285(10) -0.0095(9) 0.0049(8) -0.0124(9)
W52 0.0451(11) 0.0504(14) 0.0269(10) -0.0028(9) -0.0017(8) -0.0283(10)
W53 0.0593(13) 0.0415(13) 0.0436(12) -0.0154(10) -0.0062(10) -0.0170(11)
W54 0.0388(11) 0.0472(13) 0.0271(10) -0.0102(9) 0.0038(8) -0.0113(9)
W55 0.0303(10) 0.0390(12) 0.0262(10) -0.0031(9) 0.0005(8) -0.0101(9)
W56 0.0338(10) 0.0315(12) 0.0335(10) 0.0012(9) 0.0038(8) -0.0128(9)
W57 0.1009(19) 0.0763(19) 0.0620(15) -0.0058(13) -0.0237(13) -0.0607(16)
W58 0.0530(13) 0.0612(16) 0.0634(14) 0.0063(12) -0.0287(11) -0.0322(12)
W59 0.1042(19) 0.0834(19) 0.0456(13) 0.0058(13) -0.0348(13) -0.0553(16)
W60 0.0381(12) 0.0552(16) 0.0881(17) 0.0228(14) 0.0047(12) -0.0176(11)
W61 0.0323(11) 0.0307(13) 0.123(2) 0.0132(13) -0.0262(12) -0.0151(10)
W62 0.0325(12) 0.0410(15) 0.143(2) 0.0040(15) -0.0272(13) -0.0115(10)

loop_
_atom_type_symbol
_atom_type_description
_atom_type_scat_dispersion_real
_atom_type_scat_dispersion_imag
_atom_type_scat_source
N N 0.0061 0.0033 'International Tables Vol C Tables 4.2.6.8 and 6.1.1.4'
H H 0.0000 0.0000 'International Tables Vol C Tables 4.2.6.8 and 6.1.1.4'
O O 0.0106 0.0060 'International Tables Vol C Tables 4.2.6.8 and 6.1.1.4'
Na Na 0.0362 0.0249 'International Tables Vol C Tables 4.2.6.8 and 6.1.1.4'
Sb Sb -0.5866 1.5461 'International Tables Vol C Tables 4.2.6.8 and 6.1.1.4'
W W -0.8490 6.8722 'International Tables Vol C Tables 4.2.6.8 and 6.1.1.4'
Np Np -11.4937 4.1493 'International Tables Vol C Tables 4.2.6.8 and 6.1.1.4'

loop_
_geom_angle_atom_site_label_1
_geom_angle_atom_site_label_2
_geom_angle_atom_site_label_3
_geom_angle
_geom_angle_site_symmetry_1
_geom_angle_site_symmetry_3
O239 Na1 O254 89.7(8) 2_775 .
O239 Na1 O501 176.3(8) 2_775 .
O254 Na1 O501 86.8(8) . .
O239 Na1 O44 88.3(8) 2_775 .
O254 Na1 O44 102.6(7) . .
O501 Na1 O44 93.7(8) . .
O239 Na1 O502 97.0(8) 2_775 .
O254 Na1 O502 163.0(8) . .
O501 Na1 O502 86.0(8) . .
O44 Na1 O502 93.2(7) . .
O239 Na1 O503 95.6(8) 2_775 .
O254 Na1 O503 90.4(8) . .
O501 Na1 O503 83.2(8) . .
O44 Na1 O503 166.4(8) . .
O502 Na1 O503 73.5(8) . .
O239 Na1 Na5 130.3(7) 2_775 .
O254 Na1 Na5 116.3(6) . .
O501 Na1 Na5 50.8(5) . .
O44 Na1 Na5 122.1(8) . .
O502 Na1 Na5 48.3(6) . .
O503 Na1 Na5 46.6(6) . .
O239 Na1 W41 22.1(5) 2_775 2_775
O254 Na1 W41 103.1(7) . 2_775
O501 Na1 W41 158.8(5) . 2_775
O44 Na1 W41 102.1(8) . 2_775
O502 Na1 W41 79.2(6) . 2_775
O503 Na1 W41 78.1(6) . 2_775
Na5 Na1 W41 108.3(5) . 2_775
O263 Na2 O2 161.3(9) . .
O263 Na2 O71 80.6(8) . .
O2 Na2 O71 97.4(9) . .
O263 Na2 O46 106.2(8) . .
O2 Na2 O46 91.4(9) . .
O71 Na2 O46 78.4(10) . .
O263 Na2 O509 96.2(12) . .
O2 Na2 O509 93.3(9) . .
O71 Na2 O509 154.5(9) . .
O46 Na2 O509 78.3(9) . .
O263 Na2 O510 74.8(11) . .
O2 Na2 O510 87.7(9) . .
O71 Na2 O510 102.8(9) . .
O46 Na2 O510 178.6(11) . .
O509 Na2 O510 100.7(13) . .
O263 Na2 W9 99.7(8) . .
O2 Na2 W9 75.3(6) . .
O71 Na2 W9 22.9(6) . .
O46 Na2 W9 85.1(7) . .
O509 Na2 W9 159.6(9) . .
O510 Na2 W9 95.7(9) . .
O263 Na2 Np1 160.9(8) . .
O2 Na2 Np1 17.8(5) . .
O71 Na2 Np1 82.5(7) . .
O46 Na2 Np1 79.0(7) . .
O509 Na2 Np1 102.9(9) . .
O510 Na2 Np1 100.4(8) . .
W9 Na2 Np1 62.0(2) . .
O506 Na3 O302 93.4(11) . 2_775
O506 Na3 O202 86.6(11) . 2_775
O302 Na3 O202 96.0(10) 2_775 2_775
O506 Na3 O67 86.3(8) . .
O302 Na3 O67 87.4(8) 2_775 .
O202 Na3 O67 172.3(11) 2_775 .
O506 Na3 O305 177.6(11) . 2_775
O302 Na3 O305 88.7(11) 2_775 2_775
O202 Na3 O305 94.3(10) 2_775 2_775
O67 Na3 O305 92.7(9) . 2_775
O506 Na3 O507 101.3(12) . .
O302 Na3 O507 165.3(12) 2_775 .
O202 Na3 O507 85.3(10) 2_775 .
O67 Na3 O507 93.1(8) . .
O305 Na3 O507 76.6(11) 2_775 .
O506 Na3 W40 85.7(8) . 2_775
O302 Na3 W40 22.9(8) 2_775 2_775
O202 Na3 W40 74.0(7) 2_775 2_775
O67 Na3 W40 108.4(8) . 2_775
O305 Na3 W40 96.7(7) 2_775 2_775
O507 Na3 W40 157.9(8) . 2_775
O506 Na3 Np4 99.3(8) . 2_775
O302 Na3 Np4 81.8(8) 2_775 2_775
O202 Na3 Np4 18.6(8) 2_775 2_775
O67 Na3 Np4 168.1(10) . 2_775
O305 Na3 Np4 82.1(7) 2_775 2_775
O507 Na3 Np4 96.0(8) . 2_775
W40 Na3 Np4 62.0(2) 2_775 2_775
Np1 O1 W1 174.6(15) . .
Np1 O1 Na4 87.1(9) . .
W1 O1 Na4 87.7(9) . .
Np1 O2 Na2 138.9(11) . .
W1 O3 Np2 147.1(15) . .
W1 O5 Np3 167.2(13) . .
W11 O7 Np1 138.8(13) . .
W12 O8 Np1 137.2(10) . .
W12 O8 Na4 127.2(11) . .
Np1 O8 Na4 89.4(8) . .
W9 O9 Na4 130.1(13) . .
W9 O9 Np1 134.5(11) . .
Na4 O9 Np1 88.7(10) . .
W10 O10 Np1 138.9(12) . .
W17 O11 Np2 145.5(15) . .
W18 O12 Np2 135.0(15) . .
W15 O13 Np2 140.1(13) . .
W16 O14 Np2 143.1(12) . .
W5 O15 Np3 144.8(13) . .
W6 O16 Np3 138.4(12) . .
W21 O17 Np3 134.3(13) . .
W22 O18 Np3 139.1(15) . .
Np1 O19 Na7 121.7(12) . .
Np3 O21 Na7 125.0(14) . .
W1 O22 W4 134.1(13) . .
W1 O22 Na4 96.9(11) . .
W4 O22 Na4 85.1(9) . .
W1 O23 W2 133.6(14) . .
W1 O23 Na4 98.4(11) . .
W2 O23 Na4 83.6(9) . .
W1 O24 W3 137.3(14) . .
W2 O25 W4 143.4(12) . .
W2 O25 Na4 100.2(10) . .
W4 O25 Na4 100.4(10) . .
W2 O26 W3 147.4(15) . .
W4 O27 W3 148.2(15) . .
W24 O28 W10 117.5(11) . .
W24 O29 W5 123.5(12) . .
Sb3 O30 W16 113.9(8) . .
Sb3 O30 W11 110.9(10) . .
W16 O30 W11 95.9(7) . .
Sb3 O30 W29 137.5(9) . .
W16 O30 W29 96.8(8) . .
W11 O30 W29 93.5(7) . .
W6 O31 W5 141.6(13) . .
W8 O32 W2 136.6(13) . .
W8 O32 Na4 127.2(12) . .
W2 O32 Na4 94.2(10) . .
Sb3 O34 W12 115.9(11) . .
Sb3 O34 W13 115.7(10) . .
W12 O34 W13 95.5(10) . .
Sb3 O34 W31 135.3(13) . .
W12 O34 W31 93.9(8) . .
W13 O34 W31 91.9(8) . .
W25 O35 W24 151.0(13) . .
W11 O36 W12 146.2(11) . .
W23 O37 W24 150.6(13) . .
Sb2 O38 W20 114.9(11) . .
Sb2 O38 W21 113.4(11) . .
W20 O38 W21 95.8(11) . .
Sb2 O38 W26 136.2(14) . .
W20 O38 W26 94.4(9) . .
W21 O38 W26 93.8(9) . .
W7 O40 W2 138.3(14) . .
Sb3 O41 W15 113.6(11) . .
Sb3 O41 W14 117.7(13) . .
W15 O41 W14 92.8(9) . .
Sb3 O41 W30 138.5(12) . .
W15 O41 W30 93.3(10) . .
W14 O41 W30 90.4(8) . .
W13 O43 W14 149.5(13) . .
W10 O44 Na1 126.8(13) . .
Sb2 O45 W18 113.2(11) . .
Sb2 O45 W19 114.9(12) . .
W18 O45 W19 98.2(10) . .
Sb2 O45 W28 132.7(11) . .
W18 O45 W28 96.7(10) . .
W19 O45 W28 94.8(9) . .
W12 O46 Na2 128.5(13) . .
W14 O47 W30 119.1(14) . .
W9 O48 W8 119.4(12) . .
W8 O49 W7 148.6(16) . .
W19 O50 W3 148.9(14) . .
W10 O51 W9 143.8(12) . .
Sb1 O52 W9 111.9(11) . .
Sb1 O52 W8 115.6(10) . .
W9 O52 W8 95.5(8) . .
Sb1 O52 W23 136.0(11) . .
W9 O52 W23 95.8(8) . .
W8 O52 W23 94.0(8) . .
W7 O53 W25 116.3(14) . .
W23 O54 W9 118.7(11) . .
Sb1 O55 W6 112.6(12) . .
Sb1 O55 W7 114.3(11) . .
W6 O55 W7 97.4(9) . .
Sb1 O55 W25 134.4(12) . .
W6 O55 W25 98.2(10) . .
W7 O55 W25 93.0(10) . .
W30 O56 W29 152.9(17) . .
W29 O57 W31 154.2(14) . .
W31 O59 W30 148.2(14) . .
W27 O60 W17 119.2(14) . .
W25 O61 W23 148.5(15) . .
Sb1 O62 W10 113.2(10) . .
Sb1 O62 W5 111.7(10) . .
W10 O62 W5 97.1(9) . .
Sb1 O62 W24 136.2(11) . .
W10 O62 W24 95.7(8) . .
W5 O62 W24 95.6(8) . .
W23 O63 W8 119.2(14) . .
W10 O64 W5 115.7(11) . .
W10 O64 Na7 102.3(11) . .
W5 O64 Na7 109.3(11) . .
W29 O65 W16 115.3(12) . .
W14 O66 W15 116.8(11) . .
W11 O67 Na3 164.3(15) . .
W20 O69 W3 146.3(14) . .
W29 O70 W11 121.1(11) . .
W9 O71 Na2 125.5(14) . .
W11 O72 W16 117.9(12) . .
Sb2 O73 W17 113.6(10) . .
Sb2 O73 W22 114.1(12) . .
W17 O73 W22 92.4(8) . .
Sb2 O73 W27 141.3(12) . .
W17 O73 W27 92.1(9) . .
W22 O73 W27 91.9(8) . .
W13 O75 W4 138.0(12) . .
W13 O75 Na4 124.8(12) . .
W4 O75 Na4 93.3(9) . .
W13 O78 W12 117.4(14) . .
W25 O79 W6 118.7(12) . .
W21 O80 W22 143.2(14) . .
W17 O82 W22 117.2(15) . .
W30 O83 W15 118.6(14) . .
W26 O86 W28 155.2(17) . .
W31 O87 W13 118.5(12) . .
W31 O88 W12 119.4(12) . .
W18 O89 W17 146.6(17) . .
W7 O90 W6 118.8(13) . .
W21 O94 W20 114.7(16) . .
W15 O97 W16 145.9(15) . .
W19 O99 W20 147.0(15) . .
W28 O100 W18 121.1(14) . .
W27 O101 W28 148.6(18) . .
W27 O103 W26 147.2(15) . .
W27 O104 W22 119.6(15) . .
W26 O107 W21 118.9(16) . .
W19 O108 W18 119.3(15) . .
W26 O110 W20 115.6(15) . .
W14 O112 W4 139.5(13) . .
W19 O114 W28 121.7(19) . .
O52 Sb1 O62 91.5(9) . .
O52 Sb1 O55 91.7(10) . .
O62 Sb1 O55 91.4(10) . .
O73 Sb2 O38 90.2(10) . .
O73 Sb2 O45 91.0(10) . .
O38 Sb2 O45 92.2(10) . .
O41 Sb3 O34 91.7(10) . .
O41 Sb3 O30 89.4(9) . .
O34 Sb3 O30 92.4(9) . .
O24 W1 O22 99.4(11) . .
O24 W1 O23 95.7(12) . .
O22 W1 O23 91.4(11) . .
O24 W1 O3 98.5(12) . .
O22 W1 O3 93.9(11) . .
O23 W1 O3 163.8(11) . .
O24 W1 O5 91.8(10) . .
O22 W1 O5 167.7(10) . .
O23 W1 O5 82.6(11) . .
O3 W1 O5 89.3(11) . .
O24 W1 O1 175.3(11) . .
O22 W1 O1 84.8(10) . .
O23 W1 O1 82.2(11) . .
O3 W1 O1 83.0(11) . .
O5 W1 O1 83.8(9) . .
O24 W1 Na4 125.8(9) . .
O22 W1 Na4 51.8(8) . .
O23 W1 Na4 49.7(8) . .
O3 W1 Na4 124.6(9) . .
O5 W1 Na4 117.1(8) . .
O1 W1 Na4 55.6(7) . .
O39 W2 O26 104.9(12) . .
O39 W2 O25 96.7(11) . .
O26 W2 O25 93.8(11) . .
O39 W2 O40 96.2(12) . .
O26 W2 O40 95.3(11) . .
O25 W2 O40 161.8(10) . .
O39 W2 O32 89.0(11) . .
O26 W2 O32 166.1(11) . .
O25 W2 O32 83.8(9) . .
O40 W2 O32 83.6(9) . .
O39 W2 O23 168.1(11) . .
O26 W2 O23 87.0(11) . .
O25 W2 O23 81.5(10) . .
O40 W2 O23 83.3(10) . .
O32 W2 O23 79.2(9) . .
O39 W2 Na4 115.3(9) . .
O26 W2 Na4 124.1(9) . .
O25 W2 Na4 46.3(7) . .
O40 W2 Na4 116.1(7) . .
O32 W2 Na4 46.1(8) . .
O23 W2 Na4 55.3(7) . .
O81 W3 O27 96.2(12) . .
O81 W3 O26 88.6(13) . .
O27 W3 O26 87.9(11) . .
O81 W3 O50 93.9(13) . .
O27 W3 O50 96.9(11) . .
O26 W3 O50 174.3(10) . .
O81 W3 O69 91.5(12) . .
O27 W3 O69 172.0(11) . .
O26 W3 O69 94.3(11) . .
O50 W3 O69 80.5(10) . .
O81 W3 O24 175.0(14) . .
O27 W3 O24 86.6(10) . .
O26 W3 O24 87.5(11) . .
O50 W3 O24 89.7(10) . .
O69 W3 O24 85.8(10) . .
O113 W4 O27 101.6(11) . .
O113 W4 O25 96.3(12) . .
O27 W4 O25 92.2(10) . .
O113 W4 O112 95.3(12) . .
O27 W4 O112 96.9(10) . .
O25 W4 O112 163.5(9) . .
O113 W4 O75 93.1(11) . .
O27 W4 O75 165.2(10) . .
O25 W4 O75 85.1(9) . .
O112 W4 O75 82.6(9) . .
O113 W4 O22 171.4(11) . .
O27 W4 O22 86.9(9) . .
O25 W4 O22 82.3(9) . .
O112 W4 O22 84.4(10) . .
O75 W4 O22 78.3(8) . .
O113 W4 Na4 117.6(10) . .
O27 W4 Na4 121.6(8) . .
O25 W4 Na4 44.9(7) . .
O112 W4 Na4 118.8(7) . .
O75 W4 Na4 48.3(7) . .
O22 W4 Na4 55.9(8) . .
O15 W5 O91 102.5(13) . .
O15 W5 O64 94.2(11) . .
O91 W5 O64 95.9(11) . .
O15 W5 O29 159.9(10) . .
O91 W5 O29 97.5(12) . .
O64 W5 O29 81.7(10) . .
O15 W5 O31 93.0(11) . .
O91 W5 O31 102.4(11) . .
O64 W5 O31 158.4(9) . .
O29 W5 O31 84.6(9) . .
O15 W5 O62 89.5(10) . .
O91 W5 O62 164.1(11) . .
O64 W5 O62 72.5(9) . .
O29 W5 O62 70.5(9) . .
O31 W5 O62 87.2(8) . .
O16 W6 O96 101.8(12) . .
O16 W6 O31 96.2(11) . .
O96 W6 O31 99.4(11) . .
O16 W6 O79 160.6(10) . .
O96 W6 O79 97.4(12) . .
O31 W6 O79 83.2(10) . .
O16 W6 O90 92.9(11) . .
O96 W6 O90 100.9(11) . .
O31 W6 O90 155.6(10) . .
O79 W6 O90 80.8(10) . .
O16 W6 O55 88.8(10) . .
O96 W6 O55 167.2(12) . .
O31 W6 O55 86.5(9) . .
O79 W6 O55 71.8(10) . .
O90 W6 O55 71.1(10) . .
O58 W7 O90 98.3(11) . .
O58 W7 O40 100.3(11) . .
O90 W7 O40 89.8(12) . .
O58 W7 O53 98.0(12) . .
O90 W7 O53 87.8(12) . .
O40 W7 O53 161.6(11) . .
O58 W7 O49 100.7(10) . .
O90 W7 O49 160.9(11) . .
O40 W7 O49 87.9(11) . .
O53 W7 O49 88.4(11) . .
O58 W7 O55 168.9(10) . .
O90 W7 O55 72.3(10) . .
O40 W7 O55 85.7(10) . .
O53 W7 O55 76.2(10) . .
O49 W7 O55 88.7(9) . .
O92 W8 O32 102.6(13) . .
O92 W8 O49 98.7(12) . .
O32 W8 O49 89.7(11) . .
O92 W8 O48 102.4(12) . .
O32 W8 O48 90.0(11) . .
O49 W8 O48 158.4(10) . .
O92 W8 O63 96.4(13) . .
O32 W8 O63 161.0(10) . .
O49 W8 O63 86.3(11) . .
O48 W8 O63 86.9(11) . .
O92 W8 O52 168.6(11) . .
O32 W8 O52 87.4(9) . .
O49 W8 O52 86.7(9) . .
O48 W8 O52 71.8(9) . .
O63 W8 O52 73.8(10) . .
O9 W9 O71 106.6(12) . .
O9 W9 O48 89.1(11) . .
O71 W9 O48 99.0(11) . .
O9 W9 O51 95.2(10) . .
O71 W9 O51 100.7(10) . .
O48 W9 O51 157.7(10) . .
O9 W9 O54 159.7(10) . .
O71 W9 O54 93.4(11) . .
O48 W9 O54 84.0(10) . .
O51 W9 O54 84.4(9) . .
O9 W9 O52 86.2(10) . .
O71 W9 O52 165.2(11) . .
O48 W9 O52 73.2(9) . .
O51 W9 O52 85.3(8) . .
O54 W9 O52 73.5(9) . .
O9 W9 Na2 84.1(8) . .
O71 W9 Na2 31.6(9) . .
O48 W9 Na2 121.2(8) . .
O51 W9 Na2 81.0(7) . .
O54 W9 Na2 115.8(7) . .
O52 W9 Na2 162.4(6) . .
O10 W10 O44 104.8(12) . .
O10 W10 O51 94.6(10) . .
O44 W10 O51 101.4(10) . .
O10 W10 O64 92.7(10) . .
O44 W10 O64 99.0(10) . .
O51 W10 O64 155.8(10) . .
O10 W10 O28 161.5(10) . .
O44 W10 O28 93.7(11) . .
O51 W10 O28 82.5(9) . .
O64 W10 O28 83.3(10) . .
O10 W10 O62 88.6(10) . .
O44 W10 O62 164.9(10) . .
O51 W10 O62 84.0(8) . .
O64 W10 O62 73.1(9) . .
O28 W10 O62 72.9(9) . .
O67 W11 O7 106.5(12) . .
O67 W11 O36 98.1(11) . .
O7 W11 O36 89.5(10) . .
O67 W11 O72 100.5(11) . .
O7 W11 O72 92.4(11) . .
O36 W11 O72 159.9(9) . .
O67 W11 O70 95.8(11) . .
O7 W11 O70 157.6(10) . .
O36 W11 O70 85.5(9) . .
O72 W11 O70 85.1(10) . .
O67 W11 O30 164.5(11) . .
O7 W11 O30 87.4(9) . .
O36 W11 O30 88.6(8) . .
O72 W11 O30 71.5(9) . .
O70 W11 O30 70.6(8) . .
O8 W12 O46 100.8(10) . .
O8 W12 O36 90.7(9) . .
O46 W12 O36 101.6(10) . .
O8 W12 O78 91.8(10) . .
O46 W12 O78 97.2(11) . .
O36 W12 O78 160.2(10) . .
O8 W12 O88 159.3(10) . .
O46 W12 O88 99.8(11) . .
O36 W12 O88 86.3(10) . .
O78 W12 O88 84.5(10) . .
O8 W12 O34 86.0(9) . .
O46 W12 O34 168.8(10) . .
O36 W12 O34 87.0(9) . .
O78 W12 O34 73.6(10) . .
O88 W12 O34 73.4(9) . .
O93 W13 O75 102.1(11) . .
O93 W13 O43 104.9(12) . .
O75 W13 O43 88.5(10) . .
O93 W13 O78 95.0(12) . .
O75 W13 O78 92.0(10) . .
O43 W13 O78 159.5(11) . .
O93 W13 O87 99.9(11) . .
O75 W13 O87 157.9(11) . .
O43 W13 O87 83.4(10) . .
O78 W13 O87 88.5(10) . .
O93 W13 O34 167.2(10) . .
O75 W13 O34 84.0(9) . .
O43 W13 O34 86.4(10) . .
O78 W13 O34 73.3(10) . .
O87 W13 O34 75.0(9) . .
O77 W14 O47 96.9(12) . .
O77 W14 O112 102.4(11) . .
O47 W14 O112 160.7(11) . .
O77 W14 O66 98.2(11) . .
O47 W14 O66 87.9(11) . .
O112 W14 O66 89.6(10) . .
O77 W14 O43 102.9(11) . .
O47 W14 O43 87.7(11) . .
O112 W14 O43 87.7(10) . .
O66 W14 O43 158.8(10) . .
O77 W14 O41 170.9(12) . .
O47 W14 O41 77.2(10) . .
O112 W14 O41 83.7(9) . .
O66 W14 O41 74.8(9) . .
O43 W14 O41 84.0(9) . .
O95 W15 O13 104.0(14) . .
O95 W15 O97 100.4(14) . .
O13 W15 O97 94.5(11) . .
O95 W15 O66 98.1(13) . .
O13 W15 O66 92.5(10) . .
O97 W15 O66 158.0(10) . .
O95 W15 O83 93.3(14) . .
O13 W15 O83 162.6(11) . .
O97 W15 O83 84.0(10) . .
O66 W15 O83 83.0(10) . .
O95 W15 O41 165.8(13) . .
O13 W15 O41 89.0(10) . .
O97 W15 O41 83.9(10) . .
O66 W15 O41 75.4(9) . .
O83 W15 O41 73.6(10) . .
O33 W16 O14 106.7(11) . .
O33 W16 O97 100.0(12) . .
O14 W16 O97 90.0(10) . .
O33 W16 O72 99.7(12) . .
O14 W16 O72 93.3(10) . .
O97 W16 O72 158.2(10) . .
O33 W16 O65 92.1(11) . .
O14 W16 O65 161.3(10) . .
O97 W16 O65 86.2(9) . .
O72 W16 O65 83.8(9) . .
O33 W16 O30 164.2(10) . .
O14 W16 O30 88.3(9) . .
O97 W16 O30 84.8(9) . .
O72 W16 O30 73.8(9) . .
O65 W16 O30 73.1(8) . .
O98 W17 O11 101.5(12) . .
O98 W17 O82 97.5(13) . .
O11 W17 O82 95.3(12) . .
O98 W17 O89 100.4(13) . .
O11 W17 O89 88.9(11) . .
O82 W17 O89 160.4(12) . .
O98 W17 O60 95.7(12) . .
O11 W17 O60 162.7(11) . .
O82 W17 O60 83.5(11) . .
O89 W17 O60 86.7(10) . .
O98 W17 O73 167.3(10) . .
O11 W17 O73 89.6(10) . .
O82 W17 O73 75.3(11) . .
O89 W17 O73 85.7(10) . .
O60 W17 O73 73.4(10) . .
O74 W18 O12 103.9(13) . .
O74 W18 O89 101.1(13) . .
O12 W18 O89 94.7(12) . .
O74 W18 O108 99.3(13) . .
O12 W18 O108 86.8(13) . .
O89 W18 O108 158.5(13) . .
O74 W18 O100 96.6(12) . .
O12 W18 O100 159.1(12) . .
O89 W18 O100 85.2(11) . .
O108 W18 O100 85.9(11) . .
O74 W18 O45 164.6(11) . .
O12 W18 O45 87.6(12) . .
O89 W18 O45 87.9(11) . .
O108 W18 O45 70.7(11) . .
O100 W18 O45 71.4(10) . .
O117 W19 O50 102.1(13) . .
O117 W19 O114 96.1(15) . .
O50 W19 O114 161.5(14) . .
O117 W19 O108 98.5(14) . .
O50 W19 O108 90.6(12) . .
O114 W19 O108 89.5(15) . .
O117 W19 O99 103.4(14) . .
O50 W19 O99 88.8(12) . .
O114 W19 O99 84.2(15) . .
O108 W19 O99 157.8(12) . .
O117 W19 O45 165.8(14) . .
O50 W19 O45 88.5(10) . .
O114 W19 O45 74.0(13) . .
O108 W19 O45 71.8(11) . .
O99 W19 O45 86.0(11) . .
O106 W20 O69 101.8(13) . .
O106 W20 O99 103.5(14) . .
O69 W20 O99 88.9(11) . .
O106 W20 O94 97.3(14) . .
O69 W20 O94 92.2(11) . .
O99 W20 O94 158.6(12) . .
O106 W20 O110 96.2(14) . .
O69 W20 O110 161.7(13) . .
O99 W20 O110 83.7(12) . .
O94 W20 O110 88.7(12) . .
O106 W20 O38 167.5(12) . .
O69 W20 O38 87.7(10) . .
O99 W20 O38 84.5(11) . .
O94 W20 O38 74.1(11) . .
O110 W20 O38 74.9(11) . .
O17 W21 O102 103.8(14) . .
O17 W21 O80 93.8(11) . .
O102 W21 O80 96.0(13) . .
O17 W21 O94 88.5(12) . .
O102 W21 O94 98.1(14) . .
O80 W21 O94 164.8(12) . .
O17 W21 O107 160.8(13) . .
O102 W21 O107 95.4(14) . .
O80 W21 O107 84.8(12) . .
O94 W21 O107 88.1(12) . .
O17 W21 O38 87.9(11) . .
O102 W21 O38 166.6(12) . .
O80 W21 O38 89.8(11) . .
O94 W21 O38 75.3(11) . .
O107 W21 O38 73.0(11) . .
O18 W22 O115 101.4(15) . .
O18 W22 O82 94.5(13) . .
O115 W22 O82 101.1(15) . .
O18 W22 O80 89.9(12) . .
O115 W22 O80 95.8(14) . .
O82 W22 O80 161.3(12) . .
O18 W22 O104 158.7(12) . .
O115 W22 O104 99.3(14) . .
O82 W22 O104 86.7(12) . .
O80 W22 O104 82.8(12) . .
O18 W22 O73 87.6(11) . .
O115 W22 O73 170.3(14) . .
O82 W22 O73 74.3(11) . .
O80 W22 O73 87.8(10) . .
O104 W22 O73 72.2(10) . .
O85 W23 O37 96.8(12) . .
O85 W23 O63 100.8(12) . .
O37 W23 O63 162.3(11) . .
O85 W23 O54 101.3(11) . .
O37 W23 O54 91.1(10) . .
O63 W23 O54 86.8(10) . .
O85 W23 O61 98.6(12) . .
O37 W23 O61 85.8(10) . .
O63 W23 O61 90.1(10) . .
O54 W23 O61 160.1(11) . .
O85 W23 O52 170.7(10) . .
O37 W23 O52 89.6(10) . .
O63 W23 O52 73.0(10) . .
O54 W23 O52 71.8(9) . .
O61 W23 O52 88.5(10) . .
O84 W24 O29 103.3(11) . .
O84 W24 O28 101.6(11) . .
O29 W24 O28 91.7(10) . .
O84 W24 O35 96.5(11) . .
O29 W24 O35 88.7(10) . .
O28 W24 O35 161.2(10) . .
O84 W24 O37 99.0(11) . .
O29 W24 O37 157.1(10) . .
O28 W24 O37 88.9(10) . .
O35 W24 O37 83.6(10) . .
O84 W24 O62 171.8(10) . .
O29 W24 O62 70.4(9) . .
O28 W24 O62 73.9(9) . .
O35 W24 O62 88.6(9) . .
O37 W24 O62 87.9(9) . .
O76 W25 O35 98.9(12) . .
O76 W25 O79 101.2(12) . .
O35 W25 O79 93.7(10) . .
O76 W25 O61 97.7(12) . .
O35 W25 O61 85.8(10) . .
O79 W25 O61 160.9(12) . .
O76 W25 O53 97.1(12) . .
O35 W25 O53 163.3(11) . .
O79 W25 O53 87.9(10) . .
O61 W25 O53 87.3(10) . .
O76 W25 O55 168.4(11) . .
O35 W25 O55 90.3(10) . .
O79 W25 O55 71.0(10) . .
O61 W25 O55 89.9(10) . .
O53 W25 O55 74.5(10) . .
O116 W26 O107 102.7(16) . .
O116 W26 O86 99.2(16) . .
O107 W26 O86 157.7(13) . .
O116 W26 O110 98.8(16) . .
O107 W26 O110 92.7(14) . .
O86 W26 O110 87.8(14) . .
O116 W26 O103 98.1(15) . .
O107 W26 O103 87.2(13) . .
O86 W26 O103 85.8(12) . .
O110 W26 O103 162.7(12) . .
O116 W26 O38 172.8(16) . .
O107 W26 O38 74.2(12) . .
O86 W26 O38 84.4(11) . .
O110 W26 O38 75.0(11) . .
O103 W26 O38 88.4(10) . .
O109 W27 O104 100.5(14) . .
O109 W27 O60 98.4(13) . .
O104 W27 O60 96.3(13) . .
O109 W27 O103 100.6(13) . .
O104 W27 O103 81.2(13) . .
O60 W27 O103 160.9(12) . .
O109 W27 O101 99.2(13) . .
O104 W27 O101 159.6(13) . .
O60 W27 O101 86.2(12) . .
O103 W27 O101 89.9(12) . .
O109 W27 O73 171.8(12) . .
O104 W27 O73 75.4(11) . .
O60 W27 O73 75.2(10) . .
O103 W27 O73 85.9(10) . .
O101 W27 O73 85.7(10) . .
O111 W28 O100 100.5(15) . .
O111 W28 O86 103.2(16) . .
O100 W28 O86 156.3(12) . .
O111 W28 O114 101.7(17) . .
O100 W28 O114 88.1(14) . .
O86 W28 O114 88.6(15) . .
O111 W28 O101 99.6(15) . .
O100 W28 O101 89.3(11) . .
O86 W28 O101 85.4(12) . .
O114 W28 O101 158.6(14) . .
O111 W28 O45 167.3(14) . .
O100 W28 O45 70.6(10) . .
O86 W28 O45 86.2(11) . .
O114 W28 O45 69.5(12) . .
O101 W28 O45 89.6(10) . .
O70 W29 O42 101.8(11) . .
O70 W29 O65 92.7(10) . .
O42 W29 O65 97.1(11) . .
O70 W29 O57 88.0(11) . .
O42 W29 O57 101.8(11) . .
O65 W29 O57 160.5(10) . .
O70 W29 O56 159.3(11) . .
O42 W29 O56 98.1(12) . .
O65 W29 O56 90.5(11) . .
O57 W29 O56 82.4(11) . .
O70 W29 O30 74.8(9) . .
O42 W29 O30 170.9(10) . .
O65 W29 O30 74.9(9) . .
O57 W29 O30 86.6(9) . .
O56 W29 O30 86.4(9) . .
O105 W30 O83 97.1(13) . .
O105 W30 O56 98.2(12) . .
O83 W30 O56 92.4(11) . .
O105 W30 O59 104.2(12) . .
O83 W30 O59 158.6(11) . .
O56 W30 O59 86.2(11) . .
O105 W30 O47 101.2(12) . .
O83 W30 O47 88.7(11) . .
O56 W30 O47 160.3(12) . .
O59 W30 O47 85.6(11) . .
O105 W30 O41 169.8(11) . .
O83 W30 O41 74.5(10) . .
O56 W30 O41 88.1(10) . .
O59 W30 O41 84.1(10) . .
O47 W30 O41 73.2(10) . .
O68 W31 O88 101.8(11) . .
O68 W31 O59 98.3(11) . .
O88 W31 O59 159.8(11) . .
O68 W31 O87 97.9(11) . .
O88 W31 O87 91.4(11) . .
O59 W31 O87 84.4(11) . .
O68 W31 O57 101.5(11) . .
O88 W31 O57 90.6(11) . .
O59 W31 O57 86.8(11) . .
O87 W31 O57 159.6(10) . .
O68 W31 O34 170.6(11) . .
O88 W31 O34 73.2(9) . .
O59 W31 O34 86.7(9) . .
O87 W31 O34 74.5(9) . .
O57 W31 O34 86.6(9) . .
O32 Na4 O9 78.7(10) . .
O32 Na4 O25 67.0(9) . .
O9 Na4 O25 142.0(11) . .
O32 Na4 O8 151.5(11) . .
O9 Na4 O8 73.9(9) . .
O25 Na4 O8 141.4(11) . .
O32 Na4 O75 127.8(10) . .
O9 Na4 O75 150.6(11) . .
O25 Na4 O75 67.3(8) . .
O8 Na4 O75 77.7(9) . .
O32 Na4 O23 64.3(9) . .
O9 Na4 O23 89.7(9) . .
O25 Na4 O23 61.4(8) . .
O8 Na4 O23 122.4(11) . .
O75 Na4 O23 112.1(10) . .
O32 Na4 O22 115.2(10) . .
O9 Na4 O22 125.2(11) . .
O25 Na4 O22 61.5(8) . .
O8 Na4 O22 87.4(10) . .
O75 Na4 O22 59.9(8) . .
O23 Na4 O22 57.9(9) . .
O32 Na4 O1 110.3(10) . .
O9 Na4 O1 69.5(9) . .
O25 Na4 O1 106.8(10) . .
O8 Na4 O1 67.0(8) . .
O75 Na4 O1 106.0(11) . .
O23 Na4 O1 55.6(8) . .
O22 Na4 O1 55.8(8) . .
O32 Na4 W2 39.7(6) . .
O9 Na4 W2 108.5(8) . .
O25 Na4 W2 33.5(6) . .
O8 Na4 W2 161.9(10) . .
O75 Na4 W2 100.8(7) . .
O23 Na4 W2 41.1(6) . .
O22 Na4 W2 76.6(6) . .
O1 Na4 W2 96.6(7) . .
O32 Na4 W4 101.7(7) . .
O9 Na4 W4 162.9(10) . .
O25 Na4 W4 34.7(6) . .
O8 Na4 W4 106.7(8) . .
O75 Na4 W4 38.4(5) . .
O23 Na4 W4 75.5(7) . .
O22 Na4 W4 39.0(5) . .
O1 Na4 W4 94.7(7) . .
W2 Na4 W4 65.5(3) . .
O32 Na4 Np1 117.3(8) . .
O9 Na4 Np1 46.4(7) . .
O25 Na4 Np1 140.6(9) . .
O8 Na4 Np1 44.4(6) . .
O75 Na4 Np1 113.9(9) . .
O23 Na4 Np1 84.5(7) . .
O22 Na4 Np1 84.5(7) . .
O1 Na4 Np1 33.8(5) . .
W2 Na4 Np1 124.2(6) . .
W4 Na4 Np1 122.1(7) . .
O32 Na4 W1 96.1(8) . .
O9 Na4 W1 98.9(8) . .
O25 Na4 W1 70.1(7) . .
O8 Na4 W1 95.6(8) . .
O75 Na4 W1 91.1(8) . .
O23 Na4 W1 31.9(7) . .
O22 Na4 W1 31.3(5) . .
O1 Na4 W1 36.7(5) . .
W2 Na4 W1 66.3(3) . .
W4 Na4 W1 64.0(3) . .
Np1 Na4 W1 70.5(4) . .
O505 Na5 O500 92.4(12) . .
O505 Na5 O503 94.4(11) . .
O500 Na5 O503 170.2(10) . .
O505 Na5 O502 168.4(10) . .
O500 Na5 O502 94.7(10) . .
O503 Na5 O502 77.5(8) . .
O505 Na5 O501 86.5(10) . .
O500 Na5 O501 89.8(9) . .
O503 Na5 O501 83.5(8) . .
O502 Na5 O501 84.4(8) . .
O505 Na5 Na1 118.4(9) . .
O500 Na5 Na1 119.4(8) . .
O503 Na5 Na1 50.9(6) . .
O502 Na5 Na1 50.0(5) . .
O501 Na5 Na1 47.0(6) . .
O217 Na6 O216 75.4(9) . .
O217 Na6 O241 78.7(9) . .
O216 Na6 O241 151.5(9) . .
O217 Na6 O508 90.4(11) . .
O216 Na6 O508 89.5(11) . .
O241 Na6 O508 79.0(10) . .
O217 Na6 O225 145.4(9) . .
O216 Na6 O225 139.0(8) . .
O241 Na6 O225 68.3(8) . .
O508 Na6 O225 93.2(11) . .
O217 Na6 O253 150.7(8) . .
O216 Na6 O253 77.3(8) . .
O241 Na6 O253 124.7(10) . .
O508 Na6 O253 78.8(10) . .
O225 Na6 O253 63.2(8) . .
O217 Na6 O223 92.8(8) . .
O216 Na6 O223 128.1(11) . .
O241 Na6 O223 64.5(7) . .
O508 Na6 O223 141.8(10) . .
O225 Na6 O223 64.1(7) . .
O253 Na6 O223 112.6(7) . .
O217 Na6 O222 131.5(11) . .
O216 Na6 O222 90.4(8) . .
O241 Na6 O222 115.8(7) . .
O508 Na6 O222 136.4(10) . .
O225 Na6 O222 60.5(8) . .
O253 Na6 O222 58.8(7) . .
O223 Na6 O222 60.0(7) . .
O217 Na6 O205 72.8(8) . .
O216 Na6 O205 70.2(7) . .
O241 Na6 O205 112.9(7) . .
O508 Na6 O205 156.1(10) . .
O225 Na6 O205 110.4(8) . .
O253 Na6 O205 107.6(8) . .
O223 Na6 O205 58.1(7) . .
O222 Na6 O205 58.9(7) . .
O217 Na6 Np6 47.9(7) . .
O216 Na6 Np6 46.7(6) . .
O241 Na6 Np6 119.0(7) . .
O508 Na6 Np6 121.0(9) . .
O225 Na6 Np6 145.6(10) . .
O253 Na6 Np6 115.9(8) . .
O223 Na6 Np6 88.0(7) . .
O222 Na6 Np6 88.8(8) . .
O205 Na6 Np6 35.3(5) . .
O217 Na6 W34 108.4(6) . .
O216 Na6 W34 165.9(10) . .
O241 Na6 W34 39.3(5) . .
O508 Na6 W34 103.8(9) . .
O225 Na6 W34 37.6(5) . .
O253 Na6 W34 100.7(6) . .
O223 Na6 W34 39.6(6) . .
O222 Na6 W34 76.9(5) . .
O205 Na6 W34 97.6(6) . .
Np6 Na6 W34 125.7(7) . .
O217 Na6 W32 101.7(8) . .
O216 Na6 W32 100.6(9) . .
O241 Na6 W32 96.0(6) . .
O508 Na6 W32 165.8(9) . .
O225 Na6 W32 72.6(5) . .
O253 Na6 W32 93.7(6) . .
O223 Na6 W32 31.6(5) . .
O222 Na6 W32 34.9(5) . .
O205 Na6 W32 37.9(5) . .
Np6 Na6 W32 73.1(6) . .
W34 Na6 W32 65.5(4) . .
O269 Na7 O21 134.9(11) 2_775 .
O269 Na7 O19 118.0(11) 2_775 .
O21 Na7 O19 90.3(11) . .
O269 Na7 O64 101.5(10) 2_775 .
O21 Na7 O64 102.3(12) . .
O19 Na7 O64 107.2(10) . .
O2 Np1 O1 178.0(10) . .
O2 Np1 O7 88.8(9) . .
O1 Np1 O7 90.2(10) . .
O2 Np1 O8 89.9(8) . .
O1 Np1 O8 88.2(9) . .
O7 Np1 O8 69.9(8) . .
O2 Np1 O10 88.5(9) . .
O1 Np1 O10 93.3(9) . .
O7 Np1 O10 144.0(8) . .
O8 Np1 O10 146.0(8) . .
O2 Np1 O9 91.5(9) . .
O1 Np1 O9 88.3(10) . .
O7 Np1 O9 143.9(8) . .
O8 Np1 O9 74.0(7) . .
O10 Np1 O9 72.1(8) . .
O2 Np1 O19 87.8(9) . .
O1 Np1 O19 93.6(9) . .
O7 Np1 O19 71.5(8) . .
O8 Np1 O19 141.4(8) . .
O10 Np1 O19 72.5(8) . .
O9 Np1 O19 144.5(8) . .
O2 Np1 Na4 119.5(7) . .
O1 Np1 Na4 59.1(8) . .
O7 Np1 Na4 105.4(6) . .
O8 Np1 Na4 46.2(6) . .
O10 Np1 Na4 107.1(6) . .
O9 Np1 Na4 44.8(6) . .
O19 Np1 Na4 152.7(6) . .
O2 Np1 Na2 23.3(7) . .
O1 Np1 Na2 155.4(8) . .
O7 Np1 Na2 97.9(6) . .
O8 Np1 Na2 73.2(5) . .
O10 Np1 Na2 93.5(6) . .
O9 Np1 Na2 71.5(6) . .
O19 Np1 Na2 111.0(6) . .
Na4 Np1 Na2 96.3(4) . .
O4 Np2 O3 174.6(13) . .
O4 Np2 O11 90.3(12) . .
O3 Np2 O11 88.0(10) . .
O4 Np2 O13 82.8(12) . .
O3 Np2 O13 101.0(10) . .
O11 Np2 O13 151.4(8) . .
O4 Np2 O14 90.7(12) . .
O3 Np2 O14 87.1(10) . .
O11 Np2 O14 136.9(8) . .
O13 Np2 O14 71.1(7) . .
O4 Np2 O20 90.6(19) . .
O3 Np2 O20 84.1(18) . .
O11 Np2 O20 68.9(12) . .
O13 Np2 O20 138.5(13) . .
O14 Np2 O20 68.0(12) . .
O4 Np2 O12 84.1(12) . .
O3 Np2 O12 100.2(11) . .
O11 Np2 O12 71.4(8) . .
O13 Np2 O12 80.3(8) . .
O14 Np2 O12 151.4(8) . .
O20 Np2 O12 139.9(13) . .
O6 Np3 O5 177.9(11) . .
O6 Np3 O15 89.5(11) . .
O5 Np3 O15 92.6(9) . .
O6 Np3 O18 88.1(12) . .
O5 Np3 O18 90.0(10) . .
O15 Np3 O18 143.1(9) . .
O6 Np3 O17 87.3(10) . .
O5 Np3 O17 91.2(9) . .
O15 Np3 O17 145.4(9) . .
O18 Np3 O17 71.2(9) . .
O6 Np3 O21 88.2(11) . .
O5 Np3 O21 92.0(10) . .
O15 Np3 O21 72.8(10) . .
O18 Np3 O21 70.3(10) . .
O17 Np3 O21 141.4(10) . .
O6 Np3 O16 92.3(11) . .
O5 Np3 O16 88.9(9) . .
O15 Np3 O16 70.0(8) . .
O18 Np3 O16 146.9(8) . .
O17 Np3 O16 75.8(8) . .
O21 Np3 O16 142.8(9) . .
O202 Np4 O201 176.8(12) . .
O202 Np4 O208 91.5(11) . .
O201 Np4 O208 91.7(10) . .
O202 Np4 O207 91.5(10) . .
O201 Np4 O207 89.4(9) . .
O208 Np4 O207 68.1(9) . .
O202 Np4 O210 87.4(10) . .
O201 Np4 O210 90.0(9) . .
O208 Np4 O210 148.8(9) . .
O207 Np4 O210 143.2(9) . .
O202 Np4 O209 90.1(11) . .
O201 Np4 O209 90.8(10) . .
O208 Np4 O209 78.5(9) . .
O207 Np4 O209 146.5(9) . .
O210 Np4 O209 70.3(9) . .
O202 Np4 O219 88.3(12) . .
O201 Np4 O219 89.1(10) . .
O208 Np4 O219 140.0(9) . .
O207 Np4 O219 72.0(9) . .
O210 Np4 O219 71.2(9) . .
O209 Np4 O219 141.5(9) . .
O202 Np4 Na3 24.2(10) . 2_775
O201 Np4 Na3 158.3(8) . 2_775
O208 Np4 Na3 73.2(7) . 2_775
O207 Np4 Na3 98.8(6) . 2_775
O210 Np4 Na3 95.0(5) . 2_775
O209 Np4 Na3 71.3(6) . 2_775
O219 Np4 Na3 112.5(7) . 2_775
O204 Np5 O203 169.7(14) . .
O204 Np5 O211 89.3(12) . .
O203 Np5 O211 90.6(10) . .
O204 Np5 O214 84.4(12) . .
O203 Np5 O214 90.0(9) . .
O211 Np5 O214 146.8(10) . .
O204 Np5 O213 87.5(12) . .
O203 Np5 O213 98.2(10) . .
O211 Np5 O213 146.0(9) . .
O214 Np5 O213 66.5(9) . .
O204 Np5 O212 92.7(12) . .
O203 Np5 O212 96.9(10) . .
O211 Np5 O212 68.6(9) . .
O214 Np5 O212 144.1(9) . .
O213 Np5 O212 77.7(8) . .
O204 Np5 O220 91.2(15) . .
O203 Np5 O220 78.9(13) . .
O211 Np5 O220 74.9(12) . .
O214 Np5 O220 72.6(11) . .
O213 Np5 O220 139.0(11) . .
O212 Np5 O220 143.3(11) . .
O206 Np6 O205 179.1(11) . .
O206 Np6 O218 86.5(10) . .
O205 Np6 O218 94.3(9) . .
O206 Np6 O215 88.0(11) . .
O205 Np6 O215 91.4(10) . .
O218 Np6 O215 145.3(10) . .
O206 Np6 O216 91.9(10) . .
O205 Np6 O216 87.3(9) . .
O218 Np6 O216 144.7(9) . .
O215 Np6 O216 69.8(9) . .
O206 Np6 O217 93.0(11) . .
O205 Np6 O217 87.1(9) . .
O218 Np6 O217 70.3(9) . .
O215 Np6 O217 144.2(9) . .
O216 Np6 O217 74.5(8) . .
O206 Np6 O221 95.1(12) . .
O205 Np6 O221 85.4(11) . .
O218 Np6 O221 72.7(10) . .
O215 Np6 O221 73.7(10) . .
O216 Np6 O221 142.5(10) . .
O217 Np6 O221 141.5(10) . .
O206 Np6 Na6 123.5(9) . .
O205 Np6 Na6 56.1(7) . .
O218 Np6 Na6 104.9(7) . .
O215 Np6 Na6 106.6(8) . .
O216 Np6 Na6 48.3(6) . .
O217 Np6 Na6 45.0(6) . .
O221 Np6 Na6 141.4(8) . .
Np4 O201 W32 165.2(15) . .
Np4 O202 Na3 137.2(16) . 2_775
W32 O203 Np5 160.8(17) . .
Np6 O205 W32 175.0(14) . .
Np6 O205 Na6 88.7(8) . .
W32 O205 Na6 87.1(9) . .
W42 O207 Np4 136.5(13) . .
W43 O208 Np4 134.5(15) . .
W40 O209 Np4 136.7(15) . .
W41 O210 Np4 139.6(12) . .
W48 O211 Np5 143.2(14) . .
W49 O212 Np5 144.6(14) . .
W46 O213 Np5 143.1(14) . .
W47 O214 Np5 143.3(13) . .
W36 O215 Np6 143.1(15) . .
W37 O216 Np6 141.2(14) . .
W37 O216 Na6 129.7(13) . .
Np6 O216 Na6 85.0(8) . .
W52 O217 Na6 132.1(14) . .
W52 O217 Np6 136.2(14) . .
Na6 O217 Np6 87.0(8) . .
W53 O218 Np6 143.9(13) . .
W32 O222 W33 132.0(13) . .
W32 O222 Na6 91.4(9) . .
W33 O222 Na6 88.2(8) . .
W32 O223 W34 136.4(13) . .
W32 O223 Na6 95.7(9) . .
W34 O223 Na6 86.7(8) . .
W32 O224 W35 137.0(14) . .
W33 O225 W34 142.1(13) . .
W33 O225 Na6 103.0(11) . .
W34 O225 Na6 93.2(9) . .
W34 O226 W35 142.8(14) . .
W33 O227 W35 142.6(15) . .
W40 O229 W41 150.5(13) . .
W49 O231 W48 141.9(13) . .
W55 O233 W56 148.7(16) . .
W46 O234 W45 119.4(16) . .
W54 O235 W48 119.3(13) . .
W56 O237 W50 121.7(13) . .
Sb4 O238 W43 114.3(13) . .
Sb4 O238 W44 117.5(13) . .
W43 O238 W44 94.5(10) . .
Sb4 O238 W59 136.2(13) . .
W43 O238 W59 92.6(10) . .
W44 O238 W59 92.4(10) . .
W41 O239 Na1 127.8(11) . 2_775
W56 O240 W49 115.1(13) . .
W51 O241 W34 136.6(14) . .
W51 O241 Na6 130.7(12) . .
W34 O241 Na6 91.7(8) . .
Sb6 O242 W48 112.7(10) . .
Sb6 O242 W53 112.7(10) . .
W48 O242 W53 93.1(9) . .
Sb6 O242 W54 139.9(13) . .
W48 O242 W54 94.9(9) . .
W53 O242 W54 93.3(9) . .
W39 O243 W33 140.6(14) . .
W54 O244 W53 118.7(14) . .
Sb6 O246 W52 112.5(11) . .
Sb6 O246 W51 115.4(11) . .
W52 O246 W51 95.9(8) . .
Sb6 O246 W55 136.6(11) . .
W52 O246 W55 95.0(8) . .
W51 O246 W55 93.3(9) . .
W55 O247 W51 118.2(12) . .
W52 O248 W53 144.9(15) . .
W52 O249 W51 120.4(12) . .
W42 O250 W47 115.5(14) . .
Sb4 O251 W47 113.5(11) . .
Sb4 O251 W42 113.7(10) . .
W47 O251 W42 95.1(10) . .
Sb4 O251 W58 137.6(13) . .
W47 O251 W58 95.0(9) . .
W42 O251 W58 93.1(9) . .
Sb6 O252 W49 112.4(10) . .
Sb6 O252 W50 115.7(10) . .
W49 O252 W50 95.3(8) . .
Sb6 O252 W56 137.2(11) . .
W49 O252 W56 94.9(7) . .
W50 O252 W56 92.7(8) . .
W38 O253 W33 136.8(15) . .
W38 O253 Na6 127.5(12) . .
W33 O253 Na6 91.3(9) . .
W47 O254 Na1 133.7(13) . .
W55 O255 W52 118.0(11) . .
W53 O256 W48 116.0(13) . .
W43 O257 W44 119.4(15) . .
W58 O258 W42 116.4(13) . .
Sb5 O259 W39 118.7(11) . .
Sb5 O259 W40 110.2(10) . .
W39 O259 W40 97.5(9) . .
Sb5 O259 W60 133.5(12) . .
W39 O259 W60 95.2(9) . .
W40 O259 W60 94.3(8) . .
W54 O261 W56 150.6(13) . .
W58 O262 W47 117.6(12) . .
W48 O263 Na2 170.2(17) . .
W50 O265 W49 118.0(13) . .
W47 O266 W46 145.3(13) . .
W50 O267 W51 149.0(17) . .
W54 O268 W55 151.8(15) . .
W61 O269 W41 114.4(12) . .
W61 O269 Na7 108.4(9) . 2_775
W41 O269 Na7 123.4(10) . 2_775
Sb5 O270 W38 115.0(12) . .
Sb5 O270 W62 136.5(13) . .
W38 O270 W62 96.6(10) . .
Sb5 O270 W37 108.3(11) . .
W38 O270 W37 96.1(10) . .
W62 O270 W37 96.4(9) . .
Sb4 O272 W45 115.4(11) . .
Sb4 O272 W46 112.9(12) . .
W45 O272 W46 94.4(9) . .
Sb4 O272 W57 137.4(12) . .
W45 O272 W57 93.8(10) . .
W46 O272 W57 93.7(8) . .
W61 O274 W36 120.2(13) . .
W42 O275 W43 145.8(15) . .
W50 O276 W34 142.3(14) . .
W61 O277 W62 155.5(16) . .
W59 O278 W43 118.0(15) . .
Sb5 O279 W36 115.6(11) . .
Sb5 O279 W41 114.3(11) . .
W36 O279 W41 93.8(10) . .
Sb5 O279 W61 138.2(13) . .
W36 O279 W61 92.3(9) . .
W41 O279 W61 92.8(9) . .
W36 O281 W41 111.9(13) . .
W58 O282 W59 152.0(17) . .
W37 O283 W36 145.7(16) . .
W45 O287 W35 141.0(15) . .
W58 O289 W57 155.3(16) . .
W44 O290 W35 143.5(15) . .
W62 O294 W38 122.1(17) . .
W39 O296 W38 147.2(16) . .
W60 O297 W61 152.3(19) . .
W40 O298 W39 125.3(18) . .
W60 O301 W62 148.0(18) . .
W40 O302 Na3 126.6(16) . 2_775
W57 O303 W45 119.7(17) . .
W45 O304 W44 146.1(17) . .
W43 O305 Na3 127.7(16) . 2_775
W39 O306 W60 120.0(17) . .
W60 O307 W40 123.4(14) . .
W59 O308 W44 118.9(17) . .
W57 O309 W59 147.4(18) . .
W37 O310 W38 116.5(16) . .
W62 O312 W37 122.2(15) . .
W57 O313 W46 118.3(15) . .
Na1 O501 Na5 82.2(8) . .
Na5 O502 Na1 81.7(7) . .
Na5 O503 Na1 82.5(8) . .
O238 Sb4 O272 90.3(11) . .
O238 Sb4 O251 92.4(11) . .
O272 Sb4 O251 91.0(10) . .
O279 Sb5 O259 94.1(10) . .
O279 Sb5 O270 91.7(10) . .
O259 Sb5 O270 88.3(9) . .
O242 Sb6 O252 89.6(9) . .
O242 Sb6 O246 90.6(10) . .
O252 Sb6 O246 90.2(9) . .
O223 W32 O224 96.7(12) . .
O223 W32 O222 93.8(10) . .
O224 W32 O222 93.9(11) . .
O223 W32 O203 91.0(11) . .
O224 W32 O203 94.9(11) . .
O222 W32 O203 169.4(11) . .
O223 W32 O201 172.9(11) . .
O224 W32 O201 90.3(11) . .
O222 W32 O201 86.3(10) . .
O203 W32 O201 87.7(11) . .
O223 W32 O205 86.8(10) . .
O224 W32 O205 176.3(10) . .
O222 W32 O205 84.6(9) . .
O203 W32 O205 86.2(10) . .
O201 W32 O205 86.2(10) . .
O223 W32 Na6 52.7(7) . .
O224 W32 Na6 126.5(8) . .
O222 W32 Na6 53.7(7) . .
O203 W32 Na6 123.8(8) . .
O201 W32 Na6 122.9(7) . .
O205 W32 Na6 55.0(7) . .
O225 W33 O284 98.7(12) . .
O225 W33 O227 97.1(11) . .
O284 W33 O227 98.5(12) . .
O225 W33 O243 162.6(11) . .
O284 W33 O243 94.1(12) . .
O227 W33 O243 92.6(10) . .
O225 W33 O253 86.8(10) . .
O284 W33 O253 96.7(12) . .
O227 W33 O253 163.6(12) . .
O243 W33 O253 80.0(10) . .
O225 W33 O222 83.7(10) . .
O284 W33 O222 172.0(11) . .
O227 W33 O222 88.8(11) . .
O243 W33 O222 82.0(10) . .
O253 W33 O222 75.8(10) . .
O225 W33 Na6 46.2(8) . .
O284 W33 Na6 124.2(9) . .
O227 W33 Na6 123.4(8) . .
O243 W33 Na6 116.5(8) . .
O253 W33 Na6 50.3(7) . .
O222 W33 Na6 52.8(6) . .
O226 W34 O271 97.7(11) . .
O226 W34 O276 94.2(10) . .
O271 W34 O276 95.1(10) . .
O226 W34 O225 94.3(10) . .
O271 W34 O225 94.1(10) . .
O276 W34 O225 166.5(10) . .
O226 W34 O241 169.0(11) . .
O271 W34 O241 93.3(10) . .
O276 W34 O241 83.5(9) . .
O225 W34 O241 86.1(9) . .
O226 W34 O223 87.0(10) . .
O271 W34 O223 174.9(9) . .
O276 W34 O223 86.6(10) . .
O225 W34 O223 83.4(10) . .
O241 W34 O223 82.1(9) . .
O226 W34 Na6 124.3(8) . .
O271 W34 Na6 121.4(7) . .
O276 W34 Na6 117.4(7) . .
O225 W34 Na6 49.2(7) . .
O241 W34 Na6 49.0(7) . .
O223 W34 Na6 53.7(6) . .
O245 W35 O226 95.7(12) . .
O245 W35 O227 97.2(12) . .
O226 W35 O227 96.0(11) . .
O245 W35 O224 176.3(11) . .
O226 W35 O224 85.7(11) . .
O227 W35 O224 86.1(11) . .
O245 W35 O287 92.8(12) . .
O226 W35 O287 89.3(10) . .
O227 W35 O287 168.1(12) . .
O224 W35 O287 83.7(10) . .
O245 W35 O290 95.2(12) . .
O226 W35 O290 166.0(11) . .
O227 W35 O290 91.4(10) . .
O224 W35 O290 83.0(10) . .
O287 W35 O290 81.3(10) . .
O316 W36 O215 103.8(16) . .
O316 W36 O281 96.1(15) . .
O215 W36 O281 97.8(12) . .
O316 W36 O283 100.5(15) . .
O215 W36 O283 90.8(13) . .
O281 W36 O283 158.9(11) . .
O316 W36 O274 93.9(14) . .
O215 W36 O274 162.2(13) . .
O281 W36 O274 81.8(10) . .
O283 W36 O274 84.1(11) . .
O316 W36 O279 166.3(14) . .
O215 W36 O279 89.0(12) . .
O281 W36 O279 77.0(10) . .
O283 W36 O279 84.0(11) . .
O274 W36 O279 73.6(10) . .
O314 W37 O216 100.4(12) . .
O314 W37 O283 98.1(14) . .
O216 W37 O283 91.1(12) . .
O314 W37 O310 99.1(14) . .
O216 W37 O310 94.6(12) . .
O283 W37 O310 160.6(13) . .
O314 W37 O312 100.3(13) . .
O216 W37 O312 159.3(11) . .
O283 W37 O312 86.8(13) . .
O310 W37 O312 81.3(13) . .
O314 W37 O270 166.6(12) . .
O216 W37 O270 91.2(10) . .
O283 W37 O270 88.4(11) . .
O310 W37 O270 73.0(11) . .
O312 W37 O270 68.1(10) . .
O295 W38 O253 105.4(14) . .
O295 W38 O294 98.4(14) . .
O253 W38 O294 155.6(13) . .
O295 W38 O296 97.6(14) . .
O253 W38 O296 87.9(11) . .
O294 W38 O296 83.7(12) . .
O295 W38 O310 102.0(15) . .
O253 W38 O310 92.7(12) . .
O294 W38 O310 87.4(13) . .
O296 W38 O310 159.5(13) . .
O295 W38 O270 168.0(12) . .
O253 W38 O270 86.2(11) . .
O294 W38 O270 70.5(12) . .
O296 W38 O270 86.0(11) . .
O310 W38 O270 73.6(12) . .
O280 W39 O243 102.6(13) . .
O280 W39 O306 97.2(14) . .
O243 W39 O306 160.0(14) . .
O280 W39 O296 98.4(13) . .
O243 W39 O296 88.8(11) . .
O306 W39 O296 85.2(13) . .
O280 W39 O298 105.3(14) . .
O243 W39 O298 87.2(12) . .
O306 W39 O298 90.6(14) . .
O296 W39 O298 156.3(14) . .
O280 W39 O259 169.9(11) . .
O243 W39 O259 85.7(10) . .
O306 W39 O259 75.0(12) . .
O296 W39 O259 87.5(11) . .
O298 W39 O259 68.9(12) . .
O209 W40 O302 102.5(12) . .
O209 W40 O229 90.3(12) . .
O302 W40 O229 103.4(13) . .
O209 W40 O298 91.1(13) . .
O302 W40 O298 100.6(15) . .
O229 W40 O298 155.1(12) . .
O209 W40 O307 156.7(11) . .
O302 W40 O307 100.8(12) . .
O229 W40 O307 84.5(11) . .
O298 W40 O307 84.4(13) . .
O209 W40 O259 86.4(10) . .
O302 W40 O259 166.1(12) . .
O229 W40 O259 87.0(9) . .
O298 W40 O259 68.3(12) . .
O307 W40 O259 70.6(10) . .
O209 W40 Na3 82.0(8) . 2_775
O302 W40 Na3 30.4(10) . 2_775
O229 W40 Na3 81.3(7) . 2_775
O298 W40 Na3 123.5(10) . 2_775
O307 W40 Na3 119.5(8) . 2_775
O259 W40 Na3 163.5(6) . 2_775
O239 W41 O210 104.9(10) . .
O239 W41 O229 103.0(10) . .
O210 W41 O229 89.0(10) . .
O239 W41 O281 95.6(11) . .
O210 W41 O281 94.4(10) . .
O229 W41 O281 159.6(10) . .
O239 W41 O269 93.7(10) . .
O210 W41 O269 161.3(10) . .
O229 W41 O269 89.0(9) . .
O281 W41 O269 81.3(9) . .
O239 W41 O279 167.6(10) . .
O210 W41 O279 84.8(10) . .
O229 W41 O279 84.6(9) . .
O281 W41 O279 75.7(10) . .
O269 W41 O279 76.5(9) . .
O239 W41 Na1 30.1(8) . 2_775
O210 W41 Na1 122.6(8) . 2_775
O229 W41 Na1 123.4(7) . 2_775
O281 W41 Na1 71.0(7) . 2_775
O269 W41 Na1 73.3(7) . 2_775
O279 W41 Na1 137.7(7) . 2_775
O260 W42 O207 111.0(12) . .
O260 W42 O275 100.2(12) . .
O207 W42 O275 87.4(11) . .
O260 W42 O250 98.0(12) . .
O207 W42 O250 95.3(11) . .
O275 W42 O250 159.3(11) . .
O260 W42 O258 92.1(11) . .
O207 W42 O258 156.8(12) . .
O275 W42 O258 86.5(10) . .
O250 W42 O258 83.0(10) . .
O260 W42 O251 165.3(10) . .
O207 W42 O251 82.4(10) . .
O275 W42 O251 86.2(10) . .
O250 W42 O251 73.9(10) . .
O258 W42 O251 74.9(10) . .
O305 W43 O208 106.2(12) . .
O305 W43 O257 100.2(14) . .
O208 W43 O257 91.9(12) . .
O305 W43 O275 99.0(13) . .
O208 W43 O275 91.5(11) . .
O257 W43 O275 158.8(11) . .
O305 W43 O278 94.1(13) . .
O208 W43 O278 158.9(11) . .
O257 W43 O278 89.9(13) . .
O275 W43 O278 79.7(12) . .
O305 W43 O238 167.1(12) . .
O208 W43 O238 85.3(10) . .
O257 W43 O238 73.2(11) . .
O275 W43 O238 86.2(11) . .
O278 W43 O238 75.1(11) . .
O293 W44 O290 102.7(14) . .
O293 W44 O257 101.2(15) . .
O290 W44 O257 90.7(12) . .
O293 W44 O304 100.1(15) . .
O290 W44 O304 89.9(11) . .
O257 W44 O304 158.1(13) . .
O293 W44 O308 97.7(15) . .
O290 W44 O308 159.2(13) . .
O257 W44 O308 89.1(12) . .
O304 W44 O308 82.7(12) . .
O293 W44 O238 169.6(13) . .
O290 W44 O238 86.0(11) . .
O257 W44 O238 72.8(11) . .
O304 W44 O238 85.4(11) . .
O308 W44 O238 74.1(12) . .
O232 W45 O304 102.8(16) . .
O232 W45 O287 98.6(15) . .
O304 W45 O287 91.2(12) . .
O232 W45 O234 97.1(16) . .
O304 W45 O234 159.4(14) . .
O287 W45 O234 90.8(11) . .
O232 W45 O303 100.6(16) . .
O304 W45 O303 84.5(12) . .
O287 W45 O303 160.8(13) . .
O234 W45 O303 86.9(12) . .
O232 W45 O272 167.9(14) . .
O304 W45 O272 86.6(11) . .
O287 W45 O272 88.7(11) . .
O234 W45 O272 73.0(11) . .
O303 W45 O272 72.4(11) . .
O300 W46 O213 105.5(13) . .
O300 W46 O234 99.9(14) . .
O213 W46 O234 92.0(12) . .
O300 W46 O266 99.8(13) . .
O213 W46 O266 91.5(11) . .
O234 W46 O266 158.2(11) . .
O300 W46 O313 91.1(13) . .
O213 W46 O313 163.2(12) . .
O234 W46 O313 87.8(13) . .
O266 W46 O313 82.7(12) . .
O300 W46 O272 163.5(13) . .
O213 W46 O272 89.8(10) . .
O234 W46 O272 73.0(11) . .
O266 W46 O272 85.6(10) . .
O313 W46 O272 74.0(10) . .
O254 W47 O214 106.1(12) . .
O254 W47 O266 100.7(11) . .
O214 W47 O266 88.6(12) . .
O254 W47 O250 96.6(12) . .
O214 W47 O250 97.1(11) . .
O266 W47 O250 159.5(11) . .
O254 W47 O262 95.7(10) . .
O214 W47 O262 158.2(11) . .
O266 W47 O262 85.5(10) . .
O250 W47 O262 81.9(10) . .
O254 W47 O251 166.0(10) . .
O214 W47 O251 86.0(10) . .
O266 W47 O251 86.5(10) . .
O250 W47 O251 74.3(10) . .
O262 W47 O251 72.7(9) . .
O263 W48 O211 106.6(13) . .
O263 W48 O231 99.8(12) . .
O211 W48 O231 92.1(12) . .
O263 W48 O256 97.3(13) . .
O211 W48 O256 95.5(11) . .
O231 W48 O256 158.5(10) . .
O263 W48 O235 94.5(12) . .
O211 W48 O235 158.8(12) . .
O231 W48 O235 82.0(10) . .
O256 W48 O235 83.8(10) . .
O263 W48 O242 164.4(12) . .
O211 W48 O242 87.6(10) . .
O231 W48 O242 85.6(9) . .
O256 W48 O242 74.6(10) . .
O235 W48 O242 71.7(9) . .
O212 W49 O273 105.7(11) . .
O212 W49 O231 93.3(11) . .
O273 W49 O231 97.7(11) . .
O212 W49 O265 95.3(11) . .
O273 W49 O265 99.7(12) . .
O231 W49 O265 157.7(10) . .
O212 W49 O240 165.4(11) . .
O273 W49 O240 88.9(11) . .
O231 W49 O240 83.0(11) . .
O265 W49 O240 83.6(11) . .
O212 W49 O252 91.3(9) . .
O273 W49 O252 162.2(10) . .
O231 W49 O252 86.6(9) . .
O265 W49 O252 72.7(9) . .
O240 W49 O252 74.4(9) . .
O236 W50 O276 102.9(12) . .
O236 W50 O267 102.9(12) . .
O276 W50 O267 87.2(11) . .
O236 W50 O265 97.3(12) . .
O276 W50 O265 91.4(10) . .
O267 W50 O265 159.6(13) . .
O236 W50 O237 99.2(11) . .
O276 W50 O237 157.9(11) . .
O267 W50 O237 88.0(10) . .
O265 W50 O237 85.6(10) . .
O236 W50 O252 168.3(10) . .
O276 W50 O252 84.9(9) . .
O267 W50 O252 86.1(11) . .
O265 W50 O252 73.5(10) . .
O237 W50 O252 73.3(9) . .
O285 W51 O241 103.7(13) . .
O285 W51 O267 102.0(13) . .
O241 W51 O267 90.8(11) . .
O285 W51 O247 95.8(12) . .
O241 W51 O247 160.5(11) . .
O267 W51 O247 86.6(10) . .
O285 W51 O249 101.6(12) . .
O241 W51 O249 88.5(10) . .
O267 W51 O249 155.8(12) . .
O247 W51 O249 86.0(10) . .
O285 W51 O246 167.5(11) . .
O241 W51 O246 86.1(10) . .
O267 W51 O246 85.4(11) . .
O247 W51 O246 74.4(9) . .
O249 W51 O246 70.4(9) . .
O299 W52 O217 106.4(12) . .
O299 W52 O249 97.9(13) . .
O217 W52 O249 90.8(12) . .
O299 W52 O248 100.3(13) . .
O217 W52 O248 92.3(11) . .
O249 W52 O248 159.9(11) . .
O299 W52 O255 93.4(11) . .
O217 W52 O255 160.2(10) . .
O249 W52 O255 86.5(10) . .
O248 W52 O255 83.9(10) . .
O299 W52 O246 164.1(12) . .
O217 W52 O246 87.2(10) . .
O249 W52 O246 73.1(10) . .
O248 W52 O246 87.2(10) . .
O255 W52 O246 73.3(8) . .
O292 W53 O218 102.0(13) . .
O292 W53 O256 97.4(13) . .
O218 W53 O256 96.7(11) . .
O292 W53 O248 101.2(13) . .
O218 W53 O248 90.4(11) . .
O256 W53 O248 158.2(11) . .
O292 W53 O244 97.2(13) . .
O218 W53 O244 160.7(12) . .
O256 W53 O244 82.9(10) . .
O248 W53 O244 83.7(10) . .
O292 W53 O242 166.7(12) . .
O218 W53 O242 89.7(10) . .
O256 W53 O242 74.6(10) . .
O248 W53 O242 84.9(10) . .
O244 W53 O242 71.5(9) . .
O264 W54 O244 99.7(12) . .
O264 W54 O235 101.3(12) . .
O244 W54 O235 94.3(12) . .
O264 W54 O261 100.3(12) . .
O244 W54 O261 160.0(11) . .
O235 W54 O261 82.9(11) . .
O264 W54 O268 98.8(12) . .
O244 W54 O268 89.4(12) . .
O235 W54 O268 158.7(11) . .
O261 W54 O268 86.5(11) . .
O264 W54 O242 173.3(12) . .
O244 W54 O242 76.4(10) . .
O235 W54 O242 73.8(10) . .
O261 W54 O242 83.8(9) . .
O268 W54 O242 86.7(10) . .
O288 W55 O233 102.1(11) . .
O288 W55 O247 99.6(11) . .
O233 W55 O247 87.1(11) . .
O288 W55 O255 100.0(10) . .
O233 W55 O255 157.8(10) . .
O247 W55 O255 90.5(10) . .
O288 W55 O268 98.9(11) . .
O233 W55 O268 87.8(11) . .
O247 W55 O268 161.5(10) . .
O255 W55 O268 87.5(11) . .
O288 W55 O246 170.9(9) . .
O233 W55 O246 84.4(9) . .
O247 W55 O246 74.1(9) . .
O255 W55 O246 73.8(9) . .
O268 W55 O246 87.6(10) . .
O291 W56 O237 99.1(12) . .
O291 W56 O240 98.2(12) . .
O237 W56 O240 89.1(11) . .
O291 W56 O233 102.9(11) . .
O237 W56 O233 85.0(10) . .
O240 W56 O233 158.7(11) . .
O291 W56 O261 103.6(12) . .
O237 W56 O261 157.3(10) . .
O240 W56 O261 88.7(11) . .
O233 W56 O261 89.0(10) . .
O291 W56 O252 169.3(11) . .
O237 W56 O252 72.3(9) . .
O240 W56 O252 75.6(9) . .
O233 W56 O252 83.1(9) . .
O261 W56 O252 85.3(9) . .
O228 W57 O303 93.2(19) . .
O228 W57 O309 98.1(17) . .
O303 W57 O309 85.2(13) . .
O228 W57 O313 102.2(17) . .
O303 W57 O313 92.8(14) . .
O309 W57 O313 159.7(12) . .
O228 W57 O289 105.9(18) . .
O303 W57 O289 159.6(12) . .
O309 W57 O289 85.1(12) . .
O313 W57 O289 90.1(13) . .
O228 W57 O272 166.3(17) . .
O303 W57 O272 74.0(12) . .
O309 W57 O272 86.1(10) . .
O313 W57 O272 73.9(11) . .
O289 W57 O272 87.4(10) . .
O230 W58 O262 97.9(13) . .
O230 W58 O289 101.4(14) . .
O262 W58 O289 90.6(12) . .
O230 W58 O282 100.3(14) . .
O262 W58 O282 161.5(12) . .
O289 W58 O282 82.8(13) . .
O230 W58 O258 97.3(14) . .
O262 W58 O258 90.4(11) . .
O289 W58 O258 160.9(11) . .
O282 W58 O258 90.3(12) . .
O230 W58 O251 169.4(14) . .
O262 W58 O251 74.7(9) . .
O289 W58 O251 86.4(10) . .
O282 W58 O251 87.7(10) . .
O258 W58 O251 75.6(10) . .
O317 W59 O308 96.2(17) . .
O317 W59 O278 101.6(16) . .
O308 W59 O278 97.9(13) . .
O317 W59 O309 99.7(15) . .
O308 W59 O309 83.2(13) . .
O278 W59 O309 158.4(12) . .
O317 W59 O282 102.3(16) . .
O308 W59 O282 160.1(13) . .
O278 W59 O282 85.6(13) . .
O309 W59 O282 86.4(12) . .
O317 W59 O238 168.5(15) . .
O308 W59 O238 74.3(12) . .
O278 W59 O238 73.8(11) . .
O309 W59 O238 85.9(10) . .
O282 W59 O238 88.0(11) . .
O315 W60 O307 106.0(15) . .
O315 W60 O297 100.3(17) . .
O307 W60 O297 90.6(13) . .
O315 W60 O301 98.4(15) . .
O307 W60 O301 155.2(12) . .
O297 W60 O301 88.8(14) . .
O315 W60 O306 100.9(16) . .
O307 W60 O306 90.8(13) . .
O297 W60 O306 157.5(13) . .
O301 W60 O306 80.7(13) . .
O315 W60 O259 169.9(15) . .
O307 W60 O259 71.5(10) . .
O297 W60 O259 89.6(11) . .
O301 W60 O259 83.7(10) . .
O306 W60 O259 69.6(11) . .
O286 W61 O274 101.0(12) . .
O286 W61 O277 102.2(12) . .
O274 W61 O277 91.7(12) . .
O286 W61 O269 96.3(11) . .
O274 W61 O269 91.9(11) . .
O277 W61 O269 160.1(11) . .
O286 W61 O297 102.0(13) . .
O274 W61 O297 157.1(12) . .
O277 W61 O297 83.2(13) . .
O269 W61 O297 85.9(12) . .
O286 W61 O279 170.7(11) . .
O274 W61 O279 73.9(10) . .
O277 W61 O279 85.9(10) . .
O269 W61 O279 76.4(9) . .
O297 W61 O279 83.4(11) . .
O311 W62 O312 100.6(13) . .
O311 W62 O294 98.9(14) . .
O312 W62 O294 88.9(14) . .
O311 W62 O301 102.1(13) . .
O312 W62 O301 157.1(12) . .
O294 W62 O301 85.1(13) . .
O311 W62 O277 102.3(13) . .
O312 W62 O277 92.1(13) . .
O294 W62 O277 158.2(12) . .
O301 W62 O277 85.5(12) . .
O311 W62 O270 167.6(12) . .
O312 W62 O270 73.0(11) . .
O294 W62 O270 70.7(11) . .
O301 W62 O270 84.2(10) . .
O277 W62 O270 88.7(10) . .

loop_
_geom_bond_atom_site_label_1
_geom_bond_atom_site_label_2
_geom_bond_distance
_geom_bond_site_symmetry_2
Na1 O239 2.34(3) 2_775
Na1 O254 2.36(2) .
Na1 O501 2.37(3) .
Na1 O44 2.43(3) .
Na1 O502 2.49(2) .
Na1 O503 2.51(2) .
Na1 Na5 3.21(2) .
Na1 W41 3.692(18) 2_775
Na2 O263 2.27(3) .
Na2 O2 2.36(3) .
Na2 O71 2.37(3) .
Na2 O46 2.46(3) .
Na2 O509 2.51(4) .
Na2 O510 2.55(4) .
Na2 W9 3.693(16) .
Na2 Np1 3.918(15) .
Na3 O506 2.32(3) .
Na3 O302 2.34(3) 2_775
Na3 O202 2.37(3) 2_775
Na3 O67 2.38(3) .
Na3 O305 2.40(3) 2_775
Na3 O507 2.50(3) .
Na3 W40 3.709(16) 2_775
Na3 Np4 3.920(16) 2_775
O1 Np1 1.91(2) .
O1 W1 2.14(2) .
O1 Na4 2.95(3) .
O2 Np1 1.82(2) .
O3 W1 1.92(2) .
O3 Np2 2.072(17) .
O4 Np2 2.026(18) .
O5 W1 1.97(2) .
O5 Np3 2.03(2) .
O6 Np3 1.99(3) .
O7 W11 1.76(2) .
O7 Np1 2.40(3) .
O8 W12 1.78(2) .
O8 Np1 2.41(2) .
O8 Na4 2.48(3) .
O9 W9 1.75(2) .
O9 Na4 2.42(3) .
O9 Np1 2.49(2) .
O10 W10 1.72(3) .
O10 Np1 2.47(2) .
O11 W17 1.75(2) .
O11 Np2 2.39(2) .
O12 W18 1.78(3) .
O12 Np2 2.52(3) .
O13 W15 1.80(2) .
O13 Np2 2.41(2) .
O14 W16 1.79(2) .
O14 Np2 2.41(2) .
O15 W5 1.74(3) .
O15 Np3 2.36(3) .
O16 W6 1.72(3) .
O16 Np3 2.59(3) .
O17 W21 1.81(3) .
O17 Np3 2.47(3) .
O18 W22 1.79(3) .
O18 Np3 2.38(3) .
O19 Np1 2.51(3) .
O19 Na7 2.83(4) .
O20 Np2 2.48(5) .
O21 Np3 2.55(3) .
O21 Na7 2.80(4) .
O22 W1 1.87(2) .
O22 W4 2.15(2) .
O22 Na4 2.83(3) .
O23 W1 1.91(3) .
O23 W2 2.20(3) .
O23 Na4 2.76(3) .
O24 W1 1.77(2) .
O24 W3 2.11(3) .
O25 W2 1.87(2) .
O25 W4 1.97(2) .
O25 Na4 2.45(3) .
O26 W2 1.82(3) .
O26 W3 1.96(3) .
O27 W4 1.85(2) .
O27 W3 1.93(2) .
O28 W24 1.88(2) .
O28 W10 2.06(3) .
O29 W24 1.86(2) .
O29 W5 1.98(2) .
O30 Sb3 2.04(2) .
O30 W16 2.17(2) .
O30 W11 2.292(19) .
O30 W29 2.326(19) .
O31 W6 1.88(2) .
O31 W5 1.99(2) .
O32 W8 1.83(3) .
O32 W2 2.13(2) .
O32 Na4 2.41(3) .
O33 W16 1.70(3) .
O34 Sb3 1.96(2) .
O34 W12 2.23(2) .
O34 W13 2.29(2) .
O34 W31 2.38(2) .
O35 W25 1.90(2) .
O35 W24 1.94(2) .
O36 W11 1.91(2) .
O36 W12 1.93(2) .
O37 W23 1.89(2) .
O37 W24 1.97(2) .
O38 Sb2 2.00(3) .
O38 W20 2.24(3) .
O38 W21 2.27(3) .
O38 W26 2.35(2) .
O39 W2 1.70(3) .
O40 W7 1.88(3) .
O40 W2 1.98(3) .
O41 Sb3 1.93(3) .
O41 W15 2.28(3) .
O41 W14 2.32(2) .
O41 W30 2.38(2) .
O42 W29 1.79(3) .
O43 W13 1.89(3) .
O43 W14 1.96(2) .
O44 W10 1.74(2) .
O45 Sb2 2.05(3) .
O45 W18 2.20(3) .
O45 W19 2.22(2) .
O45 W28 2.35(2) .
O46 W12 1.79(3) .
O47 W14 1.86(3) .
O47 W30 2.01(3) .
O48 W9 1.91(2) .
O48 W8 1.94(2) .
O49 W8 1.91(2) .
O49 W7 1.96(2) .
O50 W19 1.83(2) .
O50 W3 2.00(3) .
O51 W10 1.93(2) .
O51 W9 1.94(2) .
O52 Sb1 2.02(2) .
O52 W9 2.22(2) .
O52 W8 2.27(2) .
O52 W23 2.31(2) .
O53 W7 1.92(3) .
O53 W25 2.00(3) .
O54 W23 1.95(2) .
O54 W9 1.97(2) .
O55 Sb1 2.06(3) .
O55 W6 2.17(2) .
O55 W7 2.29(2) .
O55 W25 2.30(3) .
O56 W30 1.91(3) .
O56 W29 1.92(3) .
O57 W29 1.88(3) .
O57 W31 1.95(3) .
O58 W7 1.72(2) .
O59 W31 1.88(3) .
O59 W30 1.97(3) .
O60 W27 1.84(3) .
O60 W17 2.05(2) .
O61 W25 1.91(2) .
O61 W23 1.95(2) .
O62 Sb1 2.05(2) .
O62 W10 2.22(2) .
O62 W5 2.23(2) .
O62 W24 2.32(2) .
O63 W23 1.93(3) .
O63 W8 1.95(3) .
O64 W10 1.96(2) .
O64 W5 1.98(2) .
O64 Na7 2.88(4) .
O65 W29 1.85(2) .
O65 W16 2.13(2) .
O66 W14 1.95(2) .
O66 W15 1.97(2) .
O67 W11 1.65(2) .
O68 W31 1.76(2) .
O69 W20 1.83(2) .
O69 W3 2.05(2) .
O70 W29 1.78(2) .
O70 W11 2.08(2) .
O71 W9 1.77(2) .
O72 W11 1.92(3) .
O72 W16 1.95(2) .
O73 Sb2 1.94(2) .
O73 W17 2.30(3) .
O73 W22 2.31(2) .
O73 W27 2.37(2) .
O74 W18 1.70(3) .
O75 W13 1.82(2) .
O75 W4 2.12(2) .
O75 Na4 2.55(3) .
O76 W25 1.69(3) .
O77 W14 1.75(3) .
O78 W13 1.93(3) .
O78 W12 1.99(3) .
O79 W25 1.91(2) .
O79 W6 2.03(3) .
O80 W21 1.91(3) .
O80 W22 1.97(3) .
O81 W3 1.89(3) .
O82 W17 1.93(3) .
O82 W22 1.97(3) .
O83 W30 1.88(3) .
O83 W15 2.06(3) .
O84 W24 1.73(3) .
O85 W23 1.76(3) .
O86 W26 1.89(3) .
O86 W28 1.91(3) .
O87 W31 1.90(3) .
O87 W13 2.00(2) .
O88 W31 1.86(3) .
O88 W12 2.04(3) .
O89 W18 1.89(3) .
O89 W17 1.94(3) .
O90 W7 1.83(3) .
O90 W6 2.05(3) .
O91 W5 1.75(3) .
O92 W8 1.71(3) .
O93 W13 1.72(3) .
O94 W21 1.94(3) .
O94 W20 2.04(3) .
O95 W15 1.69(4) .
O96 W6 1.77(3) .
O97 W15 1.91(2) .
O97 W16 1.92(2) .
O98 W17 1.72(3) .
O99 W19 1.89(3) .
O99 W20 1.95(3) .
O100 W28 1.88(3) .
O100 W18 2.03(2) .
O101 W27 1.89(3) .
O101 W28 1.97(3) .
O102 W21 1.85(4) .
O103 W27 1.85(3) .
O103 W26 2.02(3) .
O104 W27 1.81(3) .
O104 W22 2.08(3) .
O105 W30 1.87(3) .
O106 W20 1.70(3) .
O107 W26 1.87(3) .
O107 W21 2.04(3) .
O108 W19 1.89(3) .
O108 W18 1.98(3) .
O109 W27 1.76(3) .
O110 W26 1.92(3) .
O110 W20 2.06(3) .
O111 W28 1.78(4) .
O112 W14 1.87(2) .
O112 W4 1.98(3) .
O113 W4 1.79(3) .
O114 W19 1.88(4) .
O114 W28 1.97(4) .
O115 W22 1.82(4) .
O116 W26 1.77(4) .
O117 W19 1.73(3) .
W1 Na4 3.58(2) .
W2 Na4 3.330(17) .
W4 Na4 3.409(16) .
Na4 Np1 3.438(19) .
Na5 O505 2.23(4) .
Na5 O500 2.28(3) .
Na5 O503 2.35(3) .
Na5 O502 2.42(2) .
Na5 O501 2.51(2) .
Na6 O217 2.37(3) .
Na6 O216 2.50(3) .
Na6 O241 2.53(2) .
Na6 O508 2.53(4) .
Na6 O225 2.53(3) .
Na6 O253 2.63(3) .
Na6 O223 2.70(2) .
Na6 O222 2.72(2) .
Na6 O205 2.77(3) .
Na6 Np6 3.34(3) .
Na6 W34 3.34(2) .
Na6 W32 3.38(2) .
Na7 O269 2.70(3) 2_775
Np4 O202 1.84(3) .
Np4 O201 1.96(3) .
Np4 O208 2.34(3) .
Np4 O207 2.38(2) .
Np4 O210 2.40(2) .
Np4 O209 2.42(3) .
Np4 O219 2.59(3) .
Np4 Na3 3.920(16) 2_775
Np5 O204 1.99(4) .
Np5 O203 2.01(3) .
Np5 O211 2.38(3) .
Np5 O214 2.41(3) .
Np5 O213 2.50(3) .
Np5 O212 2.51(3) .
Np5 O220 2.69(5) .
Np6 O206 1.90(3) .
Np6 O205 1.93(2) .
Np6 O218 2.29(2) .
Np6 O215 2.39(3) .
Np6 O216 2.44(3) .
Np6 O217 2.48(3) .
Np6 O221 2.51(4) .
O201 W32 2.00(3) .
O202 Na3 2.37(3) 2_775
O203 W32 1.94(3) .
O205 W32 2.08(2) .
O207 W42 1.79(2) .
O208 W43 1.90(3) .
O209 W40 1.80(3) .
O210 W41 1.76(2) .
O211 W48 1.74(3) .
O212 W49 1.73(2) .
O213 W46 1.78(2) .
O214 W47 1.76(2) .
O215 W36 1.77(3) .
O216 W37 1.82(2) .
O217 W52 1.82(2) .
O218 W53 1.77(3) .
O222 W32 1.93(2) .
O222 W33 2.16(3) .
O223 W32 1.78(2) .
O223 W34 2.13(3) .
O224 W32 1.87(3) .
O224 W35 2.09(3) .
O225 W33 1.80(2) .
O225 W34 2.04(2) .
O226 W34 1.88(2) .
O226 W35 1.89(2) .
O227 W33 1.85(2) .
O227 W35 1.93(2) .
O228 W57 1.67(4) .
O229 W40 1.85(3) .
O229 W41 1.93(2) .
O230 W58 1.79(3) .
O231 W49 1.89(3) .
O231 W48 1.98(3) .
O232 W45 1.60(4) .
O233 W55 1.88(2) .
O233 W56 1.97(2) .
O234 W46 1.91(3) .
O234 W45 1.96(3) .
O235 W54 1.85(2) .
O235 W48 2.06(3) .
O236 W50 1.66(3) .
O237 W56 1.88(2) .
O237 W50 1.94(2) .
O238 Sb4 1.95(3) .
O238 W43 2.27(3) .
O238 W44 2.28(3) .
O238 W59 2.39(3) .
O239 W41 1.76(2) .
O239 Na1 2.34(3) 2_775
O240 W56 1.92(3) .
O240 W49 2.10(3) .
O241 W51 1.85(2) .
O241 W34 2.12(2) .
O242 Sb6 1.99(3) .
O242 W48 2.26(2) .
O242 W53 2.30(3) .
O242 W54 2.32(2) .
O243 W39 1.86(2) .
O243 W33 2.02(2) .
O244 W54 1.80(3) .
O244 W53 2.11(3) .
O245 W35 1.81(3) .
O246 Sb6 2.01(2) .
O246 W52 2.26(2) .
O246 W51 2.26(2) .
O246 W55 2.33(2) .
O247 W55 1.90(2) .
O247 W51 1.99(2) .
O248 W52 1.92(3) .
O248 W53 1.94(3) .
O249 W52 1.85(3) .
O249 W51 2.01(3) .
O250 W42 1.95(3) .
O250 W47 1.97(3) .
O251 Sb4 1.99(3) .
O251 W47 2.23(2) .
O251 W42 2.27(3) .
O251 W58 2.35(2) .
O252 Sb6 2.00(2) .
O252 W49 2.26(2) .
O252 W50 2.27(2) .
O252 W56 2.35(2) .
O253 W38 1.86(2) .
O253 W33 2.13(3) .
O254 W47 1.75(3) .
O255 W55 1.91(2) .
O255 W52 2.04(2) .
O256 W53 1.92(2) .
O256 W48 1.98(3) .
O257 W43 1.93(3) .
O257 W44 1.94(3) .
O258 W58 1.90(3) .
O258 W42 2.04(2) .
O259 Sb5 2.03(2) .
O259 W39 2.20(3) .
O259 W40 2.25(2) .
O259 W60 2.33(2) .
O260 W42 1.74(3) .
O261 W54 1.87(3) .
O261 W56 1.98(3) .
O262 W58 1.84(2) .
O262 W47 2.10(2) .
O263 W48 1.72(3) .
O264 W54 1.69(3) .
O265 W50 1.92(2) .
O265 W49 1.98(3) .
O266 W47 1.90(3) .
O266 W46 1.95(3) .
O267 W50 1.91(3) .
O267 W51 1.93(3) .
O268 W54 1.90(3) .
O268 W55 1.94(3) .
O269 W61 1.94(2) .
O269 W41 2.08(2) .
O269 Na7 2.70(3) 2_775
O270 Sb5 2.07(2) .
O270 W38 2.22(3) .
O270 W62 2.25(2) .
O270 W37 2.29(3) .
O271 W34 1.93(3) .
O272 Sb4 1.98(2) .
O272 W45 2.26(3) .
O272 W46 2.29(2) .
O272 W57 2.34(2) .
O273 W49 1.77(2) .
O274 W61 1.84(3) .
O274 W36 2.04(2) .
O275 W42 1.92(3) .
O275 W43 1.94(3) .
O276 W50 1.87(2) .
O276 W34 1.97(2) .
O277 W61 1.86(3) .
O277 W62 1.94(3) .
O278 W59 1.93(3) .
O278 W43 2.01(3) .
O279 Sb5 1.94(3) .
O279 W36 2.27(3) .
O279 W41 2.28(2) .
O279 W61 2.39(2) .
O280 W39 1.72(3) .
O281 W36 1.97(2) .
O281 W41 2.03(2) .
O282 W58 1.85(3) .
O282 W59 1.98(3) .
O283 W37 1.85(3) .
O283 W36 2.00(3) .
O284 W33 1.81(3) .
O285 W51 1.66(3) .
O286 W61 1.72(3) .
O287 W45 1.90(3) .
O287 W35 2.11(2) .
O288 W55 1.76(2) .
O289 W58 1.85(3) .
O289 W57 1.97(3) .
O290 W44 1.80(2) .
O290 W35 2.11(3) .
O291 W56 1.76(3) .
O292 W53 1.74(3) .
O293 W44 1.70(4) .
O294 W62 1.88(3) .
O294 W38 1.94(3) .
O295 W38 1.70(4) .
O296 W39 1.89(3) .
O296 W38 1.98(3) .
O297 W60 1.86(4) .
O297 W61 1.97(3) .
O298 W40 1.87(4) .
O298 W39 1.90(3) .
O299 W52 1.74(3) .
O300 W46 1.70(3) .
O301 W60 1.93(3) .
O301 W62 1.94(3) .
O302 W40 1.80(3) .
O302 Na3 2.34(3) 2_775
O303 W57 1.84(3) .
O303 W45 2.04(3) .
O304 W45 1.88(3) .
O304 W44 1.98(3) .
O305 W43 1.77(3) .
O305 Na3 2.40(3) 2_775
O306 W39 1.86(3) .
O306 W60 2.00(4) .
O307 W60 1.82(3) .
O307 W40 1.99(3) .
O308 W59 1.87(3) .
O308 W44 2.04(3) .
O309 W57 1.90(3) .
O309 W59 1.97(3) .
O310 W37 1.95(3) .
O310 W38 2.00(3) .
O311 W62 1.73(3) .
O312 W62 1.81(3) .
O312 W37 2.06(3) .
O313 W57 1.94(3) .
O313 W46 2.00(3) .
O314 W37 1.79(3) .
O315 W60 1.69(4) .
O316 W36 1.68(4) .
O317 W59 1.78(4) .
W40 Na3 3.709(16) 2_775
W41 Na1 3.692(18) 2_775
